data_4133438
loop_
_publ_author_name
'Hosier, Christopher A.'
'Ackerson, Christopher J.'

_publ_section_title
;
 Regiochemistry of Thiolate for Selenolate Ligand Exchange on Gold
 Clusters.
;
_journal_issue 1
_journal_name_full 'Journal of the American Chemical Society'
_journal_page_first 309
_journal_page_last 314
_journal_paper_doi 10.1021/jacs.8b10013
_journal_volume 141
_journal_year 2019
_chemical_formula_moiety 'C108 H90 Au25 S1.21 Se16.79, C20 N'
_chemical_formula_sum 'C128 H90 Au25 N S1.21 Se16.79'
_chemical_formula_weight 7930.70
_space_group_crystal_system triclinic
_space_group_IT_number 2
_space_group_name_Hall '-P 1'
_space_group_name_H-M_alt 'P -1'
_atom_sites_solution_hydrogens geom
_audit_creation_method SHELXL-2014/7
_cell_angle_alpha 83.16(3)
_cell_angle_beta 80.06(3)
_cell_angle_gamma 81.68(3)
_cell_formula_units_Z 2
_cell_length_a 16.550(3)
_cell_length_b 20.272(4)
_cell_length_c 23.826(5)
_cell_measurement_reflns_used 11808
_cell_measurement_temperature 100(2)
_cell_measurement_theta_max 28.766
_cell_measurement_theta_min 1.228
_cell_volume 7754(3)
_computing_structure_refinement 'SHELXL-2014/7 (Sheldrick, 2014)'
_diffrn_ambient_temperature 100(2)
_diffrn_measured_fraction_theta_full 0.691
_diffrn_measured_fraction_theta_max 0.817
_diffrn_measurement_device_type Synchrotron
_diffrn_radiation_type Synchrotron
_diffrn_radiation_wavelength 1.000
_diffrn_reflns_av_R_equivalents 0.0796
_diffrn_reflns_av_unetI/netI 0.1519
_diffrn_reflns_Laue_measured_fraction_full 0.691
_diffrn_reflns_Laue_measured_fraction_max 0.817
_diffrn_reflns_limit_h_max 15
_diffrn_reflns_limit_h_min -15
_diffrn_reflns_limit_k_max 19
_diffrn_reflns_limit_k_min -19
_diffrn_reflns_limit_l_max 22
_diffrn_reflns_limit_l_min -22
_diffrn_reflns_number 22651
_diffrn_reflns_point_group_measured_fraction_full 0.691
_diffrn_reflns_point_group_measured_fraction_max 0.817
_diffrn_reflns_theta_full 11.660
_diffrn_reflns_theta_max 28.755
_diffrn_reflns_theta_min 1.227
_diffrn_source 'Advanced Light Source Beamline 4.2.2'
_exptl_absorpt_coefficient_mu 35.969
_exptl_crystal_colour Black
_exptl_crystal_density_diffrn 3.396
_exptl_crystal_description 'Parallelogram prism'
_exptl_crystal_F_000 6860
_refine_diff_density_max 1.993
_refine_diff_density_min -1.775
_refine_diff_density_rms 0.252
_refine_ls_extinction_method none
_refine_ls_goodness_of_fit_ref 1.037
_refine_ls_hydrogen_treatment constr
_refine_ls_matrix_type full
_refine_ls_number_parameters 1344
_refine_ls_number_reflns 11808
_refine_ls_number_restraints 2619
_refine_ls_restrained_S_all 0.957
_refine_ls_R_factor_all 0.0714
_refine_ls_R_factor_gt 0.0664
_refine_ls_shift/su_max 0.001
_refine_ls_shift/su_mean 0.000
_refine_ls_structure_factor_coef Fsqd
_refine_ls_weighting_details 'w=1/[\s^2^(Fo^2^)+(0.0486P)^2^+91.9871P] where P=(Fo^2^+2Fc^2^)/3'
_refine_ls_weighting_scheme calc
_refine_ls_wR_factor_gt 0.1807
_refine_ls_wR_factor_ref 0.1849
_reflns_Friedel_coverage 0.000
_reflns_number_gt 10436
_reflns_number_total 11808
_reflns_threshold_expression 'I > 2\s(I)'
_cod_data_source_file ja8b10013_si_001.cif
_cod_data_source_block CH7-03
_cod_original_cell_volume 7755(3)
_cod_database_code 4133438
_shelx_shelxl_version_number 2014/7
_shelx_space_group_comment
;
The symmetry employed for this shelxl refinement is uniquely defined
by the following loop, which should always be used as a source of
symmetry information in preference to the above space-group names.
They are only intended as comments.
;

loop_
_space_group_symop_operation_xyz
'x, y, z'
'-x, -y, -z'

loop_
_atom_site_label
_atom_site_type_symbol
_atom_site_fract_x
_atom_site_fract_y
_atom_site_fract_z
_atom_site_U_iso_or_equiv
_atom_site_adp_type
_atom_site_occupancy
_atom_site_site_symmetry_order
_atom_site_calc_flag
_atom_site_refinement_flags_posn
_atom_site_refinement_flags_adp
_atom_site_refinement_flags_occupancy
_atom_site_disorder_assembly
_atom_site_disorder_group
Au01 Au 0.74568(4) 0.74717(4) 0.25233(3) 0.0285(3) Uani 1 1 d . U . . .
Au02 Au 0.66532(6) 0.65017(5) 0.32144(4) 0.0337(3) Uani 1 1 d . U . . .
Au03 Au 0.82640(6) 0.67928(5) 0.33916(4) 0.0336(3) Uani 1 1 d . U . . .
Au04 Au 0.57603(6) 0.78099(5) 0.28023(4) 0.0345(3) Uani 1 1 d . U . . .
Au05 Au 0.68086(6) 0.78143(5) 0.36258(4) 0.0339(3) Uani 1 1 d . U . . .
Au06 Au 0.82697(6) 0.84325(5) 0.18099(4) 0.0347(3) Uani 1 1 d . U . . .
Au07 Au 0.66454(6) 0.81546(5) 0.16517(4) 0.0356(3) Uani 1 1 d . U . . .
Au08 Au 0.80917(6) 0.61209(5) 0.24249(4) 0.0358(3) Uani 1 1 d . U . . .
Au09 Au 0.84365(6) 0.81438(5) 0.30436(4) 0.0344(3) Uani 1 1 d . U . . .
Au0A Au 0.91583(6) 0.71510(5) 0.22128(4) 0.0351(3) Uani 1 1 d . U . . .
Au0B Au 0.64162(6) 0.68145(5) 0.20313(4) 0.0390(3) Uani 1 1 d . U . . .
Au0C Au 0.69287(6) 0.88208(5) 0.26653(4) 0.0349(3) Uani 1 1 d . U . . .
Au0D Au 0.80718(6) 0.71407(5) 0.14285(4) 0.0371(3) Uani 1 1 d . U . . .
Au0E Au 0.70544(6) 0.96293(5) 0.14337(5) 0.0410(3) Uani 1 1 d . U . . .
Au0F Au 0.78739(6) 0.52777(5) 0.35860(4) 0.0406(3) Uani 1 1 d . U . . .
Au0G Au 1.00254(6) 0.71911(5) 0.33067(4) 0.0413(3) Uani 1 1 d . U . . .
Au0H Au 0.82279(6) 0.76424(5) 0.43530(4) 0.0427(3) Uani 1 1 d . U . . .
Au0I Au 0.51369(6) 0.71380(5) 0.40574(4) 0.0414(3) Uani 1 1 d . U . . .
Au0J Au 0.53089(6) 0.88965(5) 0.35752(5) 0.0438(3) Uani 1 1 d . U . . .
Au0K Au 0.97844(7) 0.78043(5) 0.09896(5) 0.0468(4) Uani 1 1 d . U . . .
Au0L Au 0.84422(7) 0.95896(5) 0.24774(5) 0.0450(3) Uani 1 1 d . U . . .
Au0M Au 0.49070(6) 0.77596(6) 0.16788(5) 0.0464(4) Uani 1 1 d . U . . .
Au0N Au 0.66941(7) 0.72630(6) 0.06726(5) 0.0490(4) Uani 1 1 d . U . . .
Au0O Au 0.94951(7) 0.60376(5) 0.13362(5) 0.0505(4) Uani 1 1 d . U . . .
Au0P Au 0.66842(7) 0.53261(6) 0.24071(5) 0.0534(4) Uani 1 1 d . U . . .
Se10 Se 0.88064(18) 0.51359(14) 0.18833(12) 0.0550(8) Uani 1 1 d . U . . .
Se7 Se 0.58548(16) 0.97849(13) 0.29130(12) 0.0470(7) Uani 1 1 d . U . . .
Se6 Se 1.06088(16) 0.68210(15) 0.23781(12) 0.0460(8) Uani 1 1 d . U . . .
Se4 Se 0.67538(17) 0.77328(14) 0.46922(11) 0.0430(7) Uani 1 1 d . U . . .
Se1 Se 0.81720(19) 0.70607(15) 0.03715(12) 0.0517(8) Uani 1 1 d . U . . .
Se16 Se 0.63464(16) 0.90500(14) 0.08748(12) 0.0409(7) Uani 1 1 d . U . . .
Se13 Se 0.85952(16) 0.58651(14) 0.41337(11) 0.0379(7) Uani 1 1 d . U . . .
S2 S 0.52207(19) 0.72637(16) 0.07848(13) 0.0491(12) Uani 0.10(2) 1 d . U P A 1
Se2 Se 0.52207(19) 0.72637(16) 0.07848(13) 0.0491(12) Uani 0.90(2) 1 d . U P A 2
S3 S 0.43418(17) 0.82008(16) 0.25746(13) 0.0442(11) Uani 0.120(16) 1 d . U P A 1
Se3 Se 0.43418(17) 0.82008(16) 0.25746(13) 0.0442(11) Uani 0.880(16) 1 d . U P A 2
S5 S 0.97036(18) 0.76637(15) 0.42132(12) 0.0411(12) Uani 0.118(19) 1 d . U P B 1
Se5 Se 0.97036(18) 0.76637(15) 0.42132(12) 0.0411(12) Uani 0.882(19) 1 d . U P B 2
S8 S 0.45865(18) 0.82345(15) 0.43517(14) 0.0499(12) Uani 0.07(2) 1 d . U P C 1
Se8 Se 0.45865(18) 0.82345(15) 0.43517(14) 0.0499(12) Uani 0.93(2) 1 d . U P C 2
S9 S 0.55665(16) 0.59722(13) 0.38976(11) 0.0367(11) Uani 0.043(19) 1 d . U P C 1
Se9 Se 0.55665(16) 0.59722(13) 0.38976(11) 0.0367(11) Uani 0.957(19) 1 d . U P C 2
S11 S 1.0292(2) 0.67369(15) 0.06378(14) 0.0543(13) Uani 0.09(2) 1 d . U P D 1
Se11 Se 1.0292(2) 0.67369(15) 0.06378(14) 0.0543(13) Uani 0.91(2) 1 d . U P D 2
S12 S 0.93495(16) 0.89756(14) 0.11159(12) 0.0369(11) Uani 0.073(19) 1 d . U P D 1
Se12 Se 0.93495(16) 0.89756(14) 0.11159(12) 0.0369(11) Uani 0.927(19) 1 d . U P D 2
S14 S 0.73397(19) 0.45289(15) 0.30692(13) 0.0451(12) Uani 0.149(19) 1 d . U P E 1
Se14 Se 0.73397(19) 0.45289(15) 0.30692(13) 0.0451(12) Uani 0.851(19) 1 d . U P E 2
S15 S 0.5915(2) 0.58436(16) 0.16625(14) 0.0600(13) Uani 0.150(18) 1 d . U P E 1
Se15 Se 0.5915(2) 0.58436(16) 0.16625(14) 0.0600(13) Uani 0.850(18) 1 d . U P E 2
S17 S 0.75769(18) 1.03931(14) 0.19407(13) 0.0435(12) Uani 0.095(19) 1 d . U P F 1
Se17 Se 0.75769(18) 1.03931(14) 0.19407(13) 0.0435(12) Uani 0.905(19) 1 d . U P F 2
S18 S 0.94010(18) 0.89765(15) 0.30645(13) 0.0455(12) Uani 0.199(17) 1 d . U P F 1
Se18 Se 0.94010(18) 0.89765(15) 0.30645(13) 0.0455(12) Uani 0.801(17) 1 d . U P F 2
C55 C 0.9714(8) 0.4562(7) 0.2160(6) 0.053(4) Uani 1 1 d G U . . .
C56 C 0.9590(7) 0.4154(7) 0.2671(6) 0.063(5) Uani 1 1 d G U . . .
H56 H 0.9075 0.4187 0.2902 0.075 Uiso 1 1 calc R U . . .
C57 C 1.0236(10) 0.3695(7) 0.2836(6) 0.070(6) Uani 1 1 d G U . . .
H57 H 1.0153 0.3421 0.3177 0.084 Uiso 1 1 calc R U . . .
C58 C 1.1005(8) 0.3644(8) 0.2490(7) 0.080(7) Uani 1 1 d G U . . .
H58 H 1.1437 0.3338 0.2600 0.096 Uiso 1 1 calc R U . . .
C59 C 1.1129(7) 0.4053(9) 0.1979(7) 0.080(7) Uani 1 1 d G U . . .
H59 H 1.1644 0.4019 0.1747 0.096 Uiso 1 1 calc R U . . .
C60 C 1.0483(10) 0.4512(8) 0.1814(6) 0.101(10) Uani 1 1 d G U . . .
H60 H 1.0566 0.4785 0.1472 0.121 Uiso 1 1 calc R U . . .
C61 C 1.1436(8) 0.6523(9) 0.0791(8) 0.062(4) Uani 1 1 d G U . . .
C62 C 1.1676(10) 0.5957(8) 0.1143(8) 0.077(6) Uani 1 1 d G U . D .
H62 H 1.1280 0.5708 0.1358 0.092 Uiso 1 1 calc R U . . .
C63 C 1.2509(12) 0.5762(8) 0.1173(9) 0.097(8) Uani 1 1 d G U . D .
H63 H 1.2670 0.5383 0.1409 0.117 Uiso 1 1 calc R U . . .
C64 C 1.3102(8) 0.6133(10) 0.0852(10) 0.108(10) Uani 1 1 d G U . D .
H64 H 1.3659 0.6003 0.0872 0.129 Uiso 1 1 calc R U . . .
C65 C 1.2861(10) 0.6699(10) 0.0500(9) 0.108(10) Uani 1 1 d G U . D .
H65 H 1.3258 0.6948 0.0285 0.129 Uiso 1 1 calc R U . . .
C66 C 1.2028(12) 0.6894(8) 0.0470(8) 0.092(8) Uani 1 1 d G U . D .
H66 H 1.1867 0.7273 0.0234 0.110 Uiso 1 1 calc R U . . .
C67 C 0.8843(8) 0.9257(7) 0.0449(5) 0.037(3) Uani 1 1 d G U . . .
C68 C 0.8381(9) 0.8863(6) 0.0222(6) 0.043(5) Uani 1 1 d G U . D .
H68 H 0.8285 0.8444 0.0406 0.051 Uiso 1 1 calc R U . . .
C69 C 0.8063(9) 0.9096(7) -0.0278(6) 0.054(5) Uani 1 1 d G U . D .
H69 H 0.7754 0.8833 -0.0430 0.064 Uiso 1 1 calc R U . . .
C70 C 0.8207(9) 0.9723(7) -0.0552(5) 0.051(5) Uani 1 1 d G U . D .
H70 H 0.7995 0.9879 -0.0887 0.061 Uiso 1 1 calc R U . . .
C71 C 0.8669(9) 1.0116(6) -0.0326(6) 0.049(5) Uani 1 1 d G U . D .
H71 H 0.8765 1.0535 -0.0509 0.059 Uiso 1 1 calc R U . . .
C72 C 0.8987(8) 0.9883(6) 0.0175(6) 0.040(4) Uani 1 1 d G U . D .
H72 H 0.9296 1.0146 0.0326 0.048 Uiso 1 1 calc R U . . .
C37 C 0.6144(9) 1.0353(6) 0.3409(6) 0.054(4) Uani 1 1 d G U . . .
C38 C 0.5518(7) 1.0842(8) 0.3612(7) 0.067(6) Uani 1 1 d G U . . .
H38 H 0.4988 1.0854 0.3526 0.081 Uiso 1 1 calc R U . . .
C39 C 0.5683(8) 1.1312(7) 0.3942(7) 0.078(7) Uani 1 1 d G U . . .
H39 H 0.5264 1.1639 0.4077 0.093 Uiso 1 1 calc R U . . .
C40 C 0.6475(9) 1.1295(7) 0.4070(6) 0.066(6) Uani 1 1 d G U . . .
H40 H 0.6585 1.1609 0.4291 0.079 Uiso 1 1 calc R U . . .
C41 C 0.7101(7) 1.0806(8) 0.3867(7) 0.068(6) Uani 1 1 d G U . . .
H41 H 0.7631 1.0794 0.3953 0.082 Uiso 1 1 calc R U . . .
C42 C 0.6936(8) 1.0336(6) 0.3537(6) 0.059(6) Uani 1 1 d G U . . .
H42 H 0.7355 1.0009 0.3402 0.071 Uiso 1 1 calc R U . . .
C43 C 0.3426(7) 0.8419(8) 0.4205(8) 0.061(4) Uani 1 1 d G U . . .
C44 C 0.2839(10) 0.8063(8) 0.4552(7) 0.074(6) Uani 1 1 d G U . C .
H44 H 0.3002 0.7717 0.4818 0.088 Uiso 1 1 calc R U . . .
C45 C 0.2008(9) 0.8225(9) 0.4501(8) 0.077(7) Uani 1 1 d G U . C .
H45 H 0.1614 0.7987 0.4733 0.092 Uiso 1 1 calc R U . . .
C46 C 0.1764(7) 0.8743(10) 0.4104(9) 0.107(10) Uani 1 1 d G U . C .
H46 H 0.1208 0.8851 0.4070 0.129 Uiso 1 1 calc R U . . .
C47 C 0.2352(10) 0.9099(8) 0.3758(8) 0.080(7) Uani 1 1 d G U . C .
H47 H 0.2189 0.9445 0.3492 0.096 Uiso 1 1 calc R U . . .
C48 C 0.3183(9) 0.8937(8) 0.3808(7) 0.066(5) Uani 1 1 d G U . C .
H48 H 0.3576 0.9175 0.3576 0.079 Uiso 1 1 calc R U . . .
C49 C 0.6100(8) 0.5606(7) 0.4542(5) 0.037(3) Uani 1 1 d G U . . .
C50 C 0.5988(8) 0.4953(6) 0.4762(6) 0.040(4) Uani 1 1 d G U . C .
H50 H 0.5667 0.4713 0.4597 0.048 Uiso 1 1 calc R U . . .
C51 C 0.6355(9) 0.4659(6) 0.5229(6) 0.049(5) Uani 1 1 d G U . C .
H51 H 0.6280 0.4222 0.5376 0.059 Uiso 1 1 calc R U . . .
C52 C 0.6835(9) 0.5018(7) 0.5475(5) 0.053(5) Uani 1 1 d G U . C .
H52 H 0.7080 0.4821 0.5788 0.063 Uiso 1 1 calc R U . . .
C53 C 0.6947(9) 0.5670(7) 0.5255(6) 0.059(6) Uani 1 1 d G U . C .
H53 H 0.7267 0.5910 0.5420 0.071 Uiso 1 1 calc R U . . .
C54 C 0.6579(9) 0.5964(6) 0.4789(6) 0.045(5) Uani 1 1 d G U . C .
H54 H 0.6654 0.6401 0.4641 0.054 Uiso 1 1 calc R U . . .
C19 C 0.6565(9) 0.8577(6) 0.4997(6) 0.052(4) Uani 1 1 d G U . . .
C20 C 0.6704(10) 0.8583(6) 0.5555(6) 0.076(7) Uani 1 1 d G U . . .
H20 H 0.6924 0.8193 0.5751 0.091 Uiso 1 1 calc R U . . .
C21 C 0.6514(11) 0.9174(8) 0.5820(5) 0.081(7) Uani 1 1 d G U . . .
H21 H 0.6607 0.9178 0.6193 0.098 Uiso 1 1 calc R U . . .
C22 C 0.6186(10) 0.9757(6) 0.5527(6) 0.069(6) Uani 1 1 d G U . . .
H22 H 0.6059 1.0152 0.5704 0.082 Uiso 1 1 calc R U . . .
C23 C 0.6046(9) 0.9751(6) 0.4969(6) 0.065(6) Uani 1 1 d G U . . .
H23 H 0.5827 1.0141 0.4773 0.078 Uiso 1 1 calc R U . . .
C24 C 0.6236(9) 0.9160(7) 0.4704(5) 0.054(5) Uani 1 1 d G U . . .
H24 H 0.6143 0.9156 0.4330 0.065 Uiso 1 1 calc R U . . .
C25 C 1.0088(8) 0.6970(7) 0.4779(5) 0.043(4) Uani 1 1 d G U . . .
C26 C 1.0932(8) 0.6761(8) 0.4734(5) 0.056(5) Uani 1 1 d G U . B .
H26 H 1.1292 0.6920 0.4420 0.067 Uiso 1 1 calc R U . . .
C27 C 1.1239(6) 0.6313(8) 0.5160(6) 0.053(5) Uani 1 1 d G U . B .
H27 H 1.1804 0.6174 0.5129 0.064 Uiso 1 1 calc R U . . .
C28 C 1.0702(9) 0.6075(7) 0.5630(6) 0.058(6) Uani 1 1 d G U . B .
H28 H 1.0907 0.5776 0.5914 0.069 Uiso 1 1 calc R U . . .
C29 C 0.9857(8) 0.6284(8) 0.5675(5) 0.057(6) Uani 1 1 d G U . B .
H29 H 0.9497 0.6125 0.5989 0.069 Uiso 1 1 calc R U . . .
C30 C 0.9550(6) 0.6731(7) 0.5250(6) 0.053(5) Uani 1 1 d G U . B .
H30 H 0.8985 0.6871 0.5280 0.064 Uiso 1 1 calc R U . . .
C31 C 1.1200(8) 0.7559(7) 0.2045(6) 0.050(4) Uani 1 1 d G U . . .
C32 C 1.2047(9) 0.7406(6) 0.1876(7) 0.070(7) Uani 1 1 d G U . . .
H32 H 1.2294 0.6964 0.1915 0.084 Uiso 1 1 calc R U . . .
C33 C 1.2526(7) 0.7913(8) 0.1650(7) 0.067(6) Uani 1 1 d G U . . .
H33 H 1.3093 0.7810 0.1537 0.080 Uiso 1 1 calc R U . . .
C34 C 1.2158(9) 0.8573(7) 0.1592(7) 0.078(7) Uani 1 1 d G U . . .
H34 H 1.2478 0.8913 0.1440 0.093 Uiso 1 1 calc R U . . .
C35 C 1.1311(9) 0.8726(6) 0.1760(7) 0.066(6) Uani 1 1 d G U . . .
H35 H 1.1065 0.9168 0.1721 0.079 Uiso 1 1 calc R U . . .
C36 C 1.0832(7) 0.8219(8) 0.1987(6) 0.051(5) Uani 1 1 d G U . . .
H36 H 1.0265 0.8322 0.2099 0.061 Uiso 1 1 calc R U . . .
C1 C 0.8277(10) 0.6112(6) 0.0284(7) 0.053(4) Uani 1 1 d G U . . .
C2 C 0.7725(10) 0.5707(8) 0.0611(7) 0.105(10) Uani 1 1 d G U . . .
H2 H 0.7283 0.5895 0.0863 0.126 Uiso 1 1 calc R U . . .
C3 C 0.7836(13) 0.5023(8) 0.0561(9) 0.136(14) Uani 1 1 d G U . . .
H3 H 0.7467 0.4752 0.0780 0.163 Uiso 1 1 calc R U . . .
C4 C 0.8498(14) 0.4742(6) 0.0184(9) 0.136(14) Uani 1 1 d G U . . .
H4 H 0.8572 0.4284 0.0151 0.163 Uiso 1 1 calc R U . . .
C5 C 0.9050(11) 0.5147(8) -0.0143(8) 0.098(9) Uani 1 1 d G U . . .
H5 H 0.9492 0.4959 -0.0395 0.117 Uiso 1 1 calc R U . . .
C6 C 0.8939(10) 0.5831(8) -0.0093(7) 0.086(7) Uani 1 1 d G U . . .
H6 H 0.9308 0.6102 -0.0312 0.104 Uiso 1 1 calc R U . . .
C7 C 0.4845(9) 0.7975(7) 0.0221(6) 0.051(4) Uani 1 1 d G U . . .
C8 C 0.4020(8) 0.8254(8) 0.0298(6) 0.067(6) Uani 1 1 d G U . A .
H8 H 0.3667 0.8130 0.0629 0.080 Uiso 1 1 calc R U . . .
C9 C 0.3724(7) 0.8719(8) -0.0120(7) 0.056(5) Uani 1 1 d G U . A .
H9 H 0.3172 0.8906 -0.0069 0.067 Uiso 1 1 calc R U . . .
C10 C 0.4253(9) 0.8905(7) -0.0615(6) 0.063(6) Uani 1 1 d G U . A .
H10 H 0.4055 0.9215 -0.0895 0.075 Uiso 1 1 calc R U . . .
C11 C 0.5078(9) 0.8626(8) -0.0692(5) 0.061(6) Uani 1 1 d G U . A .
H11 H 0.5432 0.8750 -0.1023 0.073 Uiso 1 1 calc R U . . .
C12 C 0.5374(7) 0.8161(7) -0.0274(6) 0.053(5) Uani 1 1 d G U . A .
H12 H 0.5926 0.7974 -0.0325 0.064 Uiso 1 1 calc R U . . .
C13 C 0.3669(8) 0.7524(7) 0.2932(7) 0.054(4) Uani 1 1 d G U . . .
C14 C 0.2817(9) 0.7700(7) 0.3044(7) 0.077(7) Uani 1 1 d G U . A .
H14 H 0.2585 0.8130 0.2930 0.092 Uiso 1 1 calc R U . . .
C15 C 0.2312(7) 0.7232(8) 0.3327(7) 0.064(5) Uani 1 1 d G U . A .
H15 H 0.1743 0.7350 0.3402 0.077 Uiso 1 1 calc R U . . .
C16 C 0.2659(9) 0.6589(8) 0.3498(7) 0.077(7) Uani 1 1 d G U . A .
H16 H 0.2321 0.6277 0.3687 0.093 Uiso 1 1 calc R U . . .
C17 C 0.3510(9) 0.6413(7) 0.3386(7) 0.071(6) Uani 1 1 d G U . A .
H17 H 0.3742 0.5983 0.3500 0.085 Uiso 1 1 calc R U . . .
C18 C 0.4015(7) 0.6880(8) 0.3103(7) 0.056(5) Uani 1 1 d G U . A .
H18 H 0.4585 0.6763 0.3028 0.067 Uiso 1 1 calc R U . . .
C103 C 0.9122(9) 0.9397(7) 0.3761(5) 0.049(4) Uani 1 1 d G U . . .
C104 C 0.8424(8) 0.9297(7) 0.4162(6) 0.055(5) Uani 1 1 d G U . F .
H104 H 0.8053 0.9024 0.4093 0.066 Uiso 1 1 calc R U . . .
C105 C 0.8279(8) 0.9605(8) 0.4668(6) 0.064(6) Uani 1 1 d G U . F .
H105 H 0.7812 0.9538 0.4936 0.077 Uiso 1 1 calc R U . . .
C106 C 0.8833(10) 1.0013(9) 0.4772(6) 0.091(8) Uani 1 1 d G U . F .
H106 H 0.8736 1.0219 0.5110 0.109 Uiso 1 1 calc R U . . .
C107 C 0.9531(10) 1.0113(9) 0.4371(7) 0.105(10) Uani 1 1 d G U . F .
H107 H 0.9902 1.0386 0.4440 0.126 Uiso 1 1 calc R U . . .
C108 C 0.9676(9) 0.9805(9) 0.3865(6) 0.092(9) Uani 1 1 d G U . F .
H108 H 1.0144 0.9872 0.3597 0.110 Uiso 1 1 calc R U . . .
C97 C 0.8337(7) 1.0822(6) 0.1355(5) 0.040(3) Uani 1 1 d G U . . .
C98 C 0.9164(8) 1.0785(6) 0.1414(5) 0.044(4) Uani 1 1 d G U . F .
H98 H 0.9357 1.0537 0.1729 0.053 Uiso 1 1 calc R U . . .
C99 C 0.9703(6) 1.1119(7) 0.1002(6) 0.056(5) Uani 1 1 d G U . F .
H99 H 1.0256 1.1094 0.1041 0.068 Uiso 1 1 calc R U . . .
C100 C 0.9415(8) 1.1489(6) 0.0530(5) 0.056(5) Uani 1 1 d G U . F .
H100 H 0.9775 1.1712 0.0255 0.067 Uiso 1 1 calc R U . . .
C101 C 0.8588(9) 1.1526(6) 0.0472(5) 0.060(5) Uani 1 1 d G U . F .
H101 H 0.8395 1.1774 0.0156 0.072 Uiso 1 1 calc R U . . .
C102 C 0.8049(6) 1.1193(7) 0.0884(6) 0.053(5) Uani 1 1 d G U . F .
H102 H 0.7496 1.1217 0.0845 0.064 Uiso 1 1 calc R U . . .
C91 C 0.5220(6) 0.9436(8) 0.1095(6) 0.037(3) Uani 1 1 d G U . . .
C92 C 0.4709(8) 0.9556(8) 0.0678(5) 0.053(6) Uani 1 1 d G U . . .
H92 H 0.4907 0.9428 0.0312 0.064 Uiso 1 1 calc R U . . .
C93 C 0.3904(7) 0.9867(8) 0.0808(5) 0.051(6) Uani 1 1 d G U . . .
H93 H 0.3562 0.9947 0.0529 0.061 Uiso 1 1 calc R U . . .
C94 C 0.3609(6) 1.0059(8) 0.1354(6) 0.057(6) Uani 1 1 d G U . . .
H94 H 0.3070 1.0267 0.1441 0.068 Uiso 1 1 calc R U . . .
C95 C 0.4119(8) 0.9939(9) 0.1771(5) 0.053(6) Uani 1 1 d G U . . .
H95 H 0.3922 1.0067 0.2137 0.064 Uiso 1 1 calc R U . . .
C96 C 0.4925(7) 0.9628(9) 0.1641(5) 0.063(7) Uani 1 1 d G U . . .
H96 H 0.5266 0.9547 0.1920 0.076 Uiso 1 1 calc R U . . .
C85 C 0.4897(9) 0.5548(9) 0.2024(8) 0.074(4) Uani 1 1 d G U . . .
C86 C 0.4160(12) 0.5978(7) 0.2078(9) 0.104(9) Uani 1 1 d G U . E .
H86 H 0.4163 0.6435 0.1970 0.125 Uiso 1 1 calc R U . . .
C87 C 0.3418(9) 0.5727(9) 0.2292(9) 0.112(10) Uani 1 1 d G U . E .
H87 H 0.2924 0.6014 0.2328 0.134 Uiso 1 1 calc R U . . .
C88 C 0.3413(10) 0.5045(10) 0.2452(9) 0.092(7) Uani 1 1 d G U . E .
H88 H 0.2917 0.4877 0.2596 0.110 Uiso 1 1 calc R U . . .
C89 C 0.4151(13) 0.4615(7) 0.2399(11) 0.36(6) Uani 1 1 d G U . E .
H89 H 0.4148 0.4159 0.2507 0.432 Uiso 1 1 calc R U . . .
C90 C 0.4893(10) 0.4867(8) 0.2185(10) 0.109(10) Uani 1 1 d G U . E .
H90 H 0.5387 0.4579 0.2149 0.130 Uiso 1 1 calc R U . . .
C79 C 0.6483(8) 0.4119(7) 0.3572(6) 0.053(4) Uani 1 1 d G U . . .
C80 C 0.5667(9) 0.4275(7) 0.3482(6) 0.060(5) Uani 1 1 d G U . E .
H80 H 0.5531 0.4606 0.3196 0.072 Uiso 1 1 calc R U . . .
C81 C 0.5054(7) 0.3938(8) 0.3819(7) 0.071(6) Uani 1 1 d G U . E .
H81 H 0.4508 0.4043 0.3759 0.085 Uiso 1 1 calc R U . . .
C82 C 0.5257(9) 0.3444(7) 0.4247(7) 0.078(6) Uani 1 1 d G U . E .
H82 H 0.4847 0.3218 0.4473 0.094 Uiso 1 1 calc R U . . .
C83 C 0.6073(10) 0.3288(7) 0.4337(6) 0.080(7) Uani 1 1 d G U . E .
H83 H 0.6209 0.2957 0.4624 0.096 Uiso 1 1 calc R U . . .
C84 C 0.6686(7) 0.3625(8) 0.4000(7) 0.069(6) Uani 1 1 d G U . E .
H84 H 0.7233 0.3521 0.4060 0.083 Uiso 1 1 calc R U . . .
C73 C 0.9728(6) 0.5552(7) 0.3901(6) 0.037(3) Uani 1 1 d G U . . .
C74 C 1.0049(7) 0.5421(8) 0.3341(5) 0.048(5) Uani 1 1 d G U . . .
H74 H 0.9708 0.5497 0.3062 0.058 Uiso 1 1 calc R U . . .
C75 C 1.0879(8) 0.5175(8) 0.3198(5) 0.045(5) Uani 1 1 d G U . . .
H75 H 1.1093 0.5088 0.2824 0.054 Uiso 1 1 calc R U . . .
C76 C 1.1388(6) 0.5061(8) 0.3616(6) 0.053(6) Uani 1 1 d G U . . .
H76 H 1.1944 0.4897 0.3521 0.064 Uiso 1 1 calc R U . . .
C77 C 1.1067(7) 0.5192(8) 0.4176(5) 0.047(5) Uani 1 1 d G U . . .
H77 H 1.1408 0.5116 0.4455 0.057 Uiso 1 1 calc R U . . .
C78 C 1.0237(8) 0.5438(8) 0.4318(5) 0.050(6) Uani 1 1 d G U . . .
H78 H 1.0023 0.5526 0.4693 0.060 Uiso 1 1 calc R U . . .
C111 C 0.380(7) 0.413(3) 0.060(3) 0.46(8) Uani 1 1 d . . . . .
C121 C 1.009(3) 0.252(2) 0.161(2) 0.204(15) Uani 1 1 d . U . . .
C120 C 0.954(3) 0.308(2) 0.133(2) 0.204(14) Uani 1 1 d . U . . .
C118 C 0.814(3) 0.2699(19) 0.154(2) 0.162(8) Uani 1 1 d . U . . .
C119 C 0.854(3) 0.331(2) 0.154(2) 0.217(16) Uani 1 1 d . U . . .
C131 C 0.873(4) 0.192(3) 0.350(3) 0.210(13) Uani 1 1 d . U . . .
C116 C 0.544(3) 0.176(2) 0.2056(18) 0.165(14) Uani 1 1 d . U . . .
C117 C 0.449(3) 0.194(3) 0.2347(17) 0.181(17) Uani 1 1 d . U . . .
C114 C 0.686(3) 0.2237(19) 0.186(2) 0.159(8) Uani 1 1 d . U . . .
C115 C 0.597(2) 0.2214(17) 0.2285(17) 0.136(10) Uani 1 1 d . U . . .
C110 C 0.543(4) 0.411(3) 0.072(3) 0.25(2) Uani 1 1 d . U . . .
N1 N 0.726(2) 0.2831(16) 0.1942(18) 0.161(7) Uani 1 1 d . U . . .
C109 C 0.668(3) 0.345(2) 0.161(2) 0.173(9) Uani 1 1 d . U . . .
C123 C 0.643(4) 0.373(3) 0.090(3) 0.230(18) Uani 1 1 d . U . . .
C134 C 0.827(4) 0.243(3) 0.323(3) 0.197(16) Uani 1 1 d . U . . .
C132 C 1.104(3) 0.229(2) 0.149(2) 0.205(17) Uani 1 1 d . U . . .
C137 C 1.095(4) 0.182(3) 0.388(3) 0.226(19) Uani 1 1 d . U . . .
C136 C 1.024(4) 0.184(3) 0.355(3) 0.226(18) Uani 1 1 d . U . . .
C135 C 0.942(4) 0.208(2) 0.399(2) 0.202(13) Uani 1 1 d . U . . .
C133 C 0.731(3) 0.284(2) 0.255(2) 0.168(8) Uani 1 1 d . U . . .
C140 C 0.773(4) 0.227(3) 0.273(3) 0.197(13) Uani 1 1 d . U . . .

loop_
_atom_site_aniso_label
_atom_site_aniso_U_11
_atom_site_aniso_U_22
_atom_site_aniso_U_33
_atom_site_aniso_U_23
_atom_site_aniso_U_13
_atom_site_aniso_U_12
Au01 0.0223(6) 0.0303(6) 0.0330(6) 0.0004(5) -0.0147(5) 0.0057(5)
Au02 0.0293(6) 0.0349(6) 0.0368(6) 0.0007(5) -0.0112(5) 0.0005(5)
Au03 0.0279(6) 0.0341(6) 0.0391(6) 0.0008(5) -0.0165(5) 0.0048(5)
Au04 0.0239(6) 0.0393(6) 0.0418(6) -0.0028(5) -0.0166(5) 0.0036(5)
Au05 0.0268(6) 0.0380(6) 0.0374(6) -0.0041(5) -0.0141(5) 0.0059(5)
Au06 0.0286(6) 0.0350(6) 0.0389(6) 0.0010(5) -0.0089(5) 0.0020(5)
Au07 0.0302(6) 0.0364(6) 0.0404(6) 0.0022(5) -0.0165(5) 0.0029(5)
Au08 0.0329(6) 0.0317(6) 0.0419(6) -0.0035(5) -0.0109(5) 0.0049(5)
Au09 0.0278(6) 0.0345(6) 0.0426(6) 0.0000(5) -0.0171(5) 0.0010(4)
Au0A 0.0251(6) 0.0394(6) 0.0402(6) -0.0001(5) -0.0147(5) 0.0063(5)
Au0B 0.0429(7) 0.0372(6) 0.0403(6) -0.0009(5) -0.0201(5) -0.0033(5)
Au0C 0.0281(6) 0.0327(6) 0.0427(6) -0.0028(5) -0.0090(5) 0.0037(5)
Au0D 0.0359(6) 0.0380(6) 0.0367(6) -0.0037(5) -0.0146(5) 0.0077(5)
Au0E 0.0291(6) 0.0406(6) 0.0528(7) 0.0029(6) -0.0163(5) 0.0032(5)
Au0F 0.0320(6) 0.0399(6) 0.0485(7) 0.0020(6) -0.0152(5) 0.0058(5)
Au0G 0.0296(6) 0.0489(7) 0.0452(7) 0.0055(6) -0.0171(5) 0.0006(5)
Au0H 0.0391(7) 0.0442(7) 0.0457(7) -0.0054(6) -0.0184(5) 0.0067(5)
Au0I 0.0389(7) 0.0397(6) 0.0450(7) -0.0026(5) -0.0129(5) 0.0033(5)
Au0J 0.0333(6) 0.0399(6) 0.0589(7) -0.0098(6) -0.0140(5) 0.0048(5)
Au0K 0.0495(7) 0.0400(6) 0.0456(7) -0.0007(6) -0.0092(6) 0.0110(5)
Au0L 0.0436(7) 0.0415(7) 0.0505(7) 0.0030(5) -0.0154(5) -0.0041(5)
Au0M 0.0355(7) 0.0602(7) 0.0449(7) 0.0031(6) -0.0189(5) -0.0025(5)
Au0N 0.0524(7) 0.0473(7) 0.0476(7) -0.0003(6) -0.0221(6) 0.0059(5)
Au0O 0.0533(7) 0.0428(7) 0.0508(7) -0.0023(6) -0.0122(6) 0.0117(5)
Au0P 0.0606(8) 0.0513(7) 0.0518(7) -0.0001(6) -0.0185(6) -0.0114(6)
Se10 0.0616(18) 0.0440(16) 0.0545(17) -0.0073(14) -0.0084(14) 0.0107(13)
Se7 0.0362(15) 0.0424(15) 0.0606(17) -0.0079(14) -0.0133(13) 0.0104(12)
Se6 0.0278(15) 0.0552(18) 0.0528(17) 0.0025(15) -0.0150(12) 0.0055(12)
Se4 0.0428(16) 0.0489(17) 0.0400(15) -0.0050(13) -0.0180(12) -0.0003(13)
Se1 0.0569(18) 0.0589(19) 0.0385(15) -0.0042(14) -0.0171(13) 0.0062(14)
Se16 0.0313(15) 0.0479(16) 0.0431(15) 0.0077(13) -0.0203(12) 0.0038(12)
Se13 0.0314(15) 0.0414(15) 0.0395(15) 0.0076(13) -0.0189(12) 0.0068(12)
S2 0.0544(19) 0.050(2) 0.0454(18) 0.0055(15) -0.0290(14) 0.0013(14)
Se2 0.0544(19) 0.050(2) 0.0454(18) 0.0055(15) -0.0290(14) 0.0013(14)
S3 0.0247(16) 0.063(2) 0.0440(17) 0.0004(15) -0.0173(12) 0.0072(13)
Se3 0.0247(16) 0.063(2) 0.0440(17) 0.0004(15) -0.0173(12) 0.0072(13)
S5 0.0369(17) 0.043(2) 0.0446(18) 0.0053(14) -0.0233(13) 0.0050(13)
Se5 0.0369(17) 0.043(2) 0.0446(18) 0.0053(14) -0.0233(13) 0.0050(13)
S8 0.0419(19) 0.0478(18) 0.060(2) -0.0135(14) -0.0050(14) -0.0018(13)
Se8 0.0419(19) 0.0478(18) 0.060(2) -0.0135(14) -0.0050(14) -0.0018(13)
S9 0.0308(16) 0.0377(16) 0.0408(17) 0.0041(12) -0.0151(12) 0.0025(11)
Se9 0.0308(16) 0.0377(16) 0.0408(17) 0.0041(12) -0.0151(12) 0.0025(11)
S11 0.063(2) 0.0420(18) 0.051(2) -0.0048(14) -0.0052(15) 0.0115(14)
Se11 0.063(2) 0.0420(18) 0.051(2) -0.0048(14) -0.0052(15) 0.0115(14)
S12 0.0291(16) 0.0372(16) 0.0421(17) 0.0035(12) -0.0109(12) 0.0031(11)
Se12 0.0291(16) 0.0372(16) 0.0421(17) 0.0035(12) -0.0109(12) 0.0031(11)
S14 0.044(2) 0.0389(18) 0.0504(19) -0.0020(13) -0.0079(14) 0.0002(13)
Se14 0.044(2) 0.0389(18) 0.0504(19) -0.0020(13) -0.0079(14) 0.0002(13)
S15 0.082(2) 0.0483(19) 0.059(2) 0.0011(15) -0.0353(17) -0.0146(15)
Se15 0.082(2) 0.0483(19) 0.059(2) 0.0011(15) -0.0353(17) -0.0146(15)
S17 0.0395(19) 0.0397(17) 0.0492(19) 0.0014(13) -0.0104(14) 0.0019(12)
Se17 0.0395(19) 0.0397(17) 0.0492(19) 0.0014(13) -0.0104(14) 0.0019(12)
S18 0.0364(18) 0.0436(18) 0.059(2) 0.0012(14) -0.0197(14) -0.0038(13)
Se18 0.0364(18) 0.0436(18) 0.059(2) 0.0012(14) -0.0197(14) -0.0038(13)
C55 0.058(5) 0.041(6) 0.057(7) -0.009(5) -0.015(4) 0.009(5)
C56 0.063(7) 0.055(9) 0.063(7) 0.000(7) -0.011(5) 0.014(6)
C57 0.065(8) 0.064(10) 0.071(9) 0.004(8) -0.012(6) 0.018(7)
C58 0.067(8) 0.079(13) 0.078(11) 0.012(9) -0.008(6) 0.024(8)
C59 0.066(6) 0.079(13) 0.079(10) 0.012(9) -0.007(6) 0.024(7)
C60 0.070(6) 0.110(16) 0.091(10) 0.036(11) 0.005(6) 0.035(7)
C61 0.065(4) 0.050(7) 0.067(9) -0.014(6) -0.011(4) 0.013(3)
C62 0.078(6) 0.059(9) 0.091(12) 0.000(9) -0.024(6) 0.009(5)
C63 0.077(6) 0.082(12) 0.127(18) 0.010(12) -0.028(7) 0.009(6)
C64 0.083(7) 0.091(14) 0.14(2) 0.014(14) -0.023(7) 0.005(6)
C65 0.072(6) 0.094(14) 0.14(2) 0.019(14) -0.016(6) 0.006(5)
C66 0.071(5) 0.078(11) 0.115(16) 0.015(11) -0.012(5) 0.004(5)
C67 0.025(7) 0.040(5) 0.041(4) 0.002(4) -0.007(5) 0.009(4)
C68 0.036(9) 0.040(7) 0.049(6) 0.006(5) -0.017(7) 0.005(6)
C69 0.056(11) 0.049(8) 0.057(7) 0.009(6) -0.028(8) 0.001(8)
C70 0.049(11) 0.048(8) 0.055(7) 0.009(6) -0.024(8) 0.005(7)
C71 0.046(11) 0.048(7) 0.051(6) 0.008(5) -0.019(7) 0.005(7)
C72 0.027(9) 0.042(5) 0.045(6) 0.006(4) -0.009(6) 0.006(5)
C37 0.061(6) 0.045(6) 0.057(8) -0.008(6) -0.012(5) 0.000(4)
C38 0.068(7) 0.057(9) 0.078(13) -0.021(10) -0.014(7) 0.007(6)
C39 0.083(8) 0.066(10) 0.088(15) -0.028(11) -0.019(8) 0.003(7)
C40 0.080(8) 0.057(10) 0.062(12) -0.012(10) -0.011(9) -0.003(7)
C41 0.077(8) 0.063(11) 0.069(13) -0.021(10) -0.018(8) -0.002(6)
C42 0.061(6) 0.058(10) 0.061(12) -0.016(9) -0.012(6) 0.000(5)
C43 0.043(3) 0.058(7) 0.082(9) -0.016(6) -0.014(3) 0.001(3)
C44 0.045(4) 0.076(11) 0.098(12) -0.003(10) -0.014(5) -0.004(5)
C45 0.046(5) 0.077(13) 0.108(14) -0.010(10) -0.017(5) -0.001(5)
C46 0.053(6) 0.112(16) 0.149(19) 0.025(15) -0.026(6) -0.003(6)
C47 0.049(6) 0.080(12) 0.111(14) -0.006(10) -0.024(6) 0.003(6)
C48 0.048(5) 0.063(9) 0.087(10) -0.011(8) -0.019(6) 0.002(5)
C49 0.024(7) 0.046(5) 0.038(5) 0.003(4) -0.009(5) 0.005(4)
C50 0.025(9) 0.047(5) 0.045(7) 0.006(4) -0.014(7) 0.004(5)
C51 0.040(11) 0.055(7) 0.054(8) 0.012(5) -0.024(8) 0.001(6)
C52 0.042(11) 0.062(8) 0.055(8) 0.010(6) -0.023(8) -0.003(7)
C53 0.062(12) 0.064(8) 0.057(8) 0.012(6) -0.033(9) -0.010(7)
C54 0.037(9) 0.052(7) 0.045(7) 0.004(5) -0.017(7) -0.001(6)
C19 0.042(9) 0.056(5) 0.060(6) -0.019(4) -0.015(5) 0.002(4)
C20 0.099(18) 0.067(7) 0.068(7) -0.025(5) -0.035(9) 0.012(8)
C21 0.105(19) 0.068(7) 0.074(8) -0.028(6) -0.023(9) 0.006(8)
C22 0.065(15) 0.067(7) 0.074(9) -0.021(6) -0.007(9) -0.002(7)
C23 0.060(14) 0.059(6) 0.074(9) -0.021(5) -0.006(9) 0.001(6)
C24 0.040(12) 0.057(5) 0.065(7) -0.015(5) -0.012(7) 0.003(5)
C25 0.045(5) 0.040(7) 0.047(5) 0.005(5) -0.026(4) 0.003(4)
C26 0.045(5) 0.063(10) 0.056(7) 0.012(7) -0.026(4) 0.008(5)
C27 0.053(6) 0.054(10) 0.053(8) 0.005(7) -0.030(5) 0.009(6)
C28 0.057(7) 0.054(11) 0.058(8) 0.007(8) -0.025(5) 0.013(7)
C29 0.057(7) 0.051(10) 0.058(7) 0.014(7) -0.024(5) 0.011(6)
C30 0.049(6) 0.050(9) 0.056(6) 0.014(7) -0.020(5) 0.009(5)
C31 0.040(5) 0.069(5) 0.044(8) 0.003(5) -0.018(5) -0.008(4)
C32 0.042(5) 0.082(7) 0.082(16) 0.013(7) -0.011(6) -0.006(4)
C33 0.051(6) 0.089(7) 0.061(14) 0.013(9) -0.019(6) -0.015(5)
C34 0.054(7) 0.088(8) 0.091(17) 0.015(8) -0.020(8) -0.015(5)
C35 0.053(7) 0.078(6) 0.069(14) 0.009(6) -0.025(8) -0.015(5)
C36 0.042(6) 0.068(5) 0.047(11) 0.002(5) -0.024(6) -0.007(4)
C1 0.074(8) 0.058(4) 0.032(8) -0.005(4) -0.038(6) 0.015(4)
C2 0.128(14) 0.066(6) 0.108(17) -0.024(7) 0.022(14) -0.005(7)
C3 0.168(19) 0.067(6) 0.15(2) -0.033(8) 0.048(19) -0.010(7)
C4 0.16(2) 0.078(7) 0.14(2) -0.034(8) 0.040(19) -0.003(7)
C5 0.124(15) 0.072(7) 0.089(16) -0.022(8) -0.003(13) 0.012(6)
C6 0.104(11) 0.072(6) 0.076(13) -0.019(7) -0.006(10) 0.012(6)
C7 0.052(5) 0.052(7) 0.049(5) 0.007(5) -0.029(4) 0.001(4)
C8 0.055(6) 0.078(11) 0.061(8) 0.020(8) -0.026(5) 0.010(6)
C9 0.058(7) 0.057(10) 0.057(8) 0.008(7) -0.036(5) 0.002(6)
C10 0.061(7) 0.066(11) 0.062(8) 0.014(8) -0.033(6) 0.004(7)
C11 0.061(7) 0.065(11) 0.055(6) 0.016(7) -0.033(6) 0.004(7)
C12 0.051(6) 0.059(9) 0.050(6) 0.012(6) -0.028(5) 0.004(6)
C13 0.039(4) 0.080(5) 0.046(8) 0.004(5) -0.022(4) -0.009(4)
C14 0.038(4) 0.095(7) 0.094(17) 0.017(8) -0.016(5) -0.007(4)
C15 0.044(6) 0.100(8) 0.053(12) 0.007(8) -0.025(6) -0.018(5)
C16 0.050(7) 0.102(8) 0.083(15) 0.016(9) -0.027(8) -0.018(5)
C17 0.050(7) 0.091(7) 0.077(14) 0.016(7) -0.030(8) -0.019(5)
C18 0.042(6) 0.078(5) 0.053(11) 0.005(5) -0.029(6) -0.010(4)
C103 0.051(6) 0.042(7) 0.057(4) 0.002(5) -0.031(4) 0.011(5)
C104 0.053(7) 0.055(11) 0.060(5) -0.001(6) -0.028(5) 0.006(7)
C105 0.058(9) 0.072(14) 0.065(6) -0.011(7) -0.030(6) 0.009(8)
C106 0.082(11) 0.115(18) 0.086(9) -0.034(11) -0.019(8) -0.021(12)
C107 0.093(12) 0.14(2) 0.097(9) -0.053(13) -0.009(9) -0.041(14)
C108 0.085(10) 0.114(17) 0.089(8) -0.038(11) -0.010(8) -0.037(12)
C97 0.044(4) 0.033(7) 0.042(5) -0.006(4) -0.009(3) 0.001(4)
C98 0.045(4) 0.035(9) 0.051(7) -0.003(6) -0.011(4) 0.000(4)
C99 0.057(6) 0.045(11) 0.063(8) 0.002(7) -0.004(5) -0.004(6)
C100 0.067(7) 0.035(10) 0.059(7) -0.005(7) -0.004(5) 0.004(7)
C101 0.068(7) 0.050(10) 0.056(6) 0.003(7) -0.005(5) 0.001(7)
C102 0.057(6) 0.052(10) 0.049(5) 0.005(6) -0.014(4) 0.002(6)
C91 0.027(4) 0.038(8) 0.044(6) 0.014(5) -0.019(3) 0.002(4)
C92 0.032(5) 0.077(15) 0.048(6) 0.002(7) -0.025(4) 0.016(6)
C93 0.030(5) 0.066(14) 0.054(7) 0.006(8) -0.022(5) 0.012(6)
C94 0.034(6) 0.079(15) 0.054(7) 0.003(9) -0.024(5) 0.018(7)
C95 0.032(6) 0.073(15) 0.051(7) 0.005(8) -0.021(4) 0.016(7)
C96 0.035(6) 0.101(18) 0.050(6) -0.006(7) -0.025(4) 0.024(8)
C85 0.085(4) 0.070(6) 0.077(9) 0.005(6) -0.033(4) -0.023(4)
C86 0.089(5) 0.080(8) 0.14(2) 0.010(9) -0.025(6) -0.015(5)
C87 0.092(6) 0.089(10) 0.15(3) 0.008(12) -0.022(7) -0.021(6)
C88 0.099(8) 0.089(9) 0.095(17) 0.000(12) -0.031(9) -0.023(6)
C89 0.105(9) 0.096(10) 0.80(14) 0.11(2) 0.06(2) -0.016(7)
C90 0.094(7) 0.071(6) 0.16(2) 0.018(8) -0.023(9) -0.022(5)
C79 0.054(4) 0.040(7) 0.060(6) -0.006(5) 0.002(4) -0.003(4)
C80 0.054(4) 0.047(10) 0.073(9) 0.001(8) -0.002(4) -0.005(4)
C81 0.062(6) 0.056(11) 0.087(12) 0.007(9) 0.003(5) -0.010(5)
C82 0.073(7) 0.060(11) 0.088(11) 0.009(9) 0.006(6) -0.003(7)
C83 0.073(7) 0.067(11) 0.087(10) 0.014(9) 0.007(7) -0.004(7)
C84 0.066(6) 0.057(9) 0.071(8) 0.009(8) 0.002(5) 0.001(6)
C73 0.031(4) 0.031(8) 0.050(6) 0.006(5) -0.020(3) 0.004(4)
C74 0.034(5) 0.057(14) 0.049(6) 0.002(6) -0.025(4) 0.021(6)
C75 0.034(5) 0.040(12) 0.057(7) 0.008(7) -0.021(4) 0.017(6)
C76 0.037(6) 0.060(14) 0.059(7) 0.009(8) -0.024(5) 0.016(6)
C77 0.033(5) 0.049(13) 0.060(7) 0.010(7) -0.021(4) 0.003(6)
C78 0.034(5) 0.066(15) 0.051(6) 0.004(7) -0.024(4) 0.008(6)
C111 1.0(2) 0.15(5) 0.24(7) 0.01(5) -0.34(11) 0.13(9)
C121 0.205(17) 0.16(2) 0.25(3) -0.16(2) 0.087(19) -0.077(15)
C120 0.193(15) 0.16(2) 0.26(3) -0.15(2) 0.089(16) -0.090(13)
C118 0.167(13) 0.107(13) 0.200(17) -0.047(13) 0.048(11) -0.052(10)
C119 0.201(15) 0.142(15) 0.29(4) -0.102(18) 0.105(18) -0.086(13)
C131 0.24(2) 0.13(2) 0.25(2) -0.030(17) 0.00(2) -0.045(17)
C116 0.170(15) 0.17(3) 0.15(3) -0.04(2) 0.049(15) -0.072(16)
C117 0.162(15) 0.27(4) 0.12(3) -0.07(3) 0.036(14) -0.073(16)
C114 0.160(13) 0.100(12) 0.202(17) -0.039(13) 0.047(11) -0.040(10)
C115 0.144(14) 0.095(19) 0.156(18) -0.007(16) 0.017(13) -0.022(13)
C110 0.25(3) 0.24(6) 0.24(3) -0.03(3) 0.02(3) -0.01(3)
N1 0.166(13) 0.100(11) 0.201(15) -0.041(12) 0.050(11) -0.043(9)
C109 0.183(16) 0.108(12) 0.211(17) -0.035(13) 0.046(13) -0.038(11)
C123 0.24(3) 0.20(4) 0.220(18) -0.023(17) 0.026(18) -0.02(3)
C134 0.23(3) 0.130(19) 0.22(3) -0.036(17) 0.02(3) -0.041(17)
C132 0.205(17) 0.20(3) 0.22(3) -0.16(3) 0.09(2) -0.070(16)
C137 0.24(2) 0.16(4) 0.28(4) -0.09(3) -0.01(2) -0.031(19)
C136 0.24(2) 0.18(5) 0.26(3) -0.07(3) 0.002(19) -0.049(18)
C135 0.24(2) 0.12(3) 0.24(2) -0.026(18) 0.002(19) -0.043(18)
C133 0.184(17) 0.107(14) 0.201(15) -0.038(12) 0.046(12) -0.048(12)
C140 0.23(3) 0.118(15) 0.232(19) -0.040(13) 0.012(19) -0.034(14)

loop_
_atom_type_symbol
_atom_type_description
_atom_type_scat_dispersion_real
_atom_type_scat_dispersion_imag
_atom_type_scat_source
Au Au -8.6060 9.5200 'International Tables Vol C Tables 4.2.6.8 and 6.1.1.4'
Se Se -3.3840 0.5190 'International Tables Vol C Tables 4.2.6.8 and 6.1.1.4'
C C 0.0080 0.0030 'International Tables Vol C Tables 4.2.6.8 and 6.1.1.4'
N N 0.0140 0.0070 'International Tables Vol C Tables 4.2.6.8 and 6.1.1.4'
H H 0.0000 0.0000 'International Tables Vol C Tables 4.2.6.8 and 6.1.1.4'
S S 0.2070 0.2440 'International Tables Vol C Tables 4.2.6.8 and 6.1.1.4'

loop_
_geom_angle_atom_site_label_1
_geom_angle_atom_site_label_2
_geom_angle_atom_site_label_3
_geom_angle
Au02 Au01 Au0D 114.31(4)
Au02 Au01 Au06 178.86(3)
Au0D Au01 Au06 64.55(4)
Au02 Au01 Au03 63.81(4)
Au0D Au01 Au03 116.58(4)
Au06 Au01 Au03 116.62(4)
Au02 Au01 Au04 65.44(4)
Au0D Au01 Au04 117.77(5)
Au06 Au01 Au04 114.89(5)
Au03 Au01 Au04 116.34(5)
Au02 Au01 Au09 116.04(4)
Au0D Au01 Au09 117.04(4)
Au06 Au01 Au09 64.89(4)
Au03 Au01 Au09 60.62(4)
Au04 Au01 Au09 116.03(4)
Au02 Au01 Au0A 115.86(5)
Au0D Au01 Au0A 60.97(4)
Au06 Au01 Au0A 63.79(4)
Au03 Au01 Au0A 65.27(4)
Au04 Au01 Au0A 178.39(4)
Au09 Au01 Au0A 64.48(4)
Au02 Au01 Au07 116.20(4)
Au0D Au01 Au07 63.47(4)
Au06 Au01 Au07 63.37(4)
Au03 Au01 Au07 179.95(4)
Au04 Au01 Au07 63.63(4)
Au09 Au01 Au07 119.35(4)
Au0A Au01 Au07 114.76(5)
Au02 Au01 Au05 65.60(4)
Au0D Au01 Au05 179.03(4)
Au06 Au01 Au05 115.53(4)
Au03 Au01 Au05 64.31(4)
Au04 Au01 Au05 61.28(4)
Au09 Au01 Au05 63.65(4)
Au0A Au01 Au05 119.98(5)
Au07 Au01 Au05 115.64(4)
Au02 Au01 Au0C 119.70(4)
Au0D Au01 Au0C 117.44(5)
Au06 Au01 Au0C 61.21(4)
Au03 Au01 Au0C 113.97(4)
Au04 Au01 Au0C 64.48(4)
Au09 Au01 Au0C 62.70(4)
Au0A Au01 Au0C 114.99(5)
Au07 Au01 Au0C 65.98(4)
Au05 Au01 Au0C 62.13(4)
Au02 Au01 Au0B 62.84(4)
Au0D Au01 Au0B 65.13(4)
Au06 Au01 Au0B 116.25(4)
Au03 Au01 Au0B 119.50(4)
Au04 Au01 Au0B 61.73(4)
Au09 Au01 Au0B 177.70(4)
Au0A Au01 Au0B 117.78(4)
Au07 Au01 Au0B 60.54(4)
Au05 Au01 Au0B 114.18(4)
Au0C Au01 Au0B 115.84(4)
Au02 Au01 Au08 61.42(4)
Au0D Au01 Au08 64.21(4)
Au06 Au01 Au08 117.73(4)
Au03 Au01 Au08 62.22(4)
Au04 Au01 Au08 118.91(5)
Au09 Au01 Au08 112.83(4)
Au0A Au01 Au08 61.71(4)
Au07 Au01 Au08 117.83(4)
Au05 Au01 Au08 116.29(5)
Au0C Au01 Au08 175.53(4)
Au0B Au01 Au08 68.62(4)
Se9 Au02 Au01 160.02(8)
S9 Au02 Au01 160.02(8)
Se9 Au02 Au08 139.20(8)
S9 Au02 Au08 139.20(8)
Au01 Au02 Au08 60.28(4)
Se9 Au02 Au0B 118.40(8)
S9 Au02 Au0B 118.40(8)
Au01 Au02 Au0B 59.40(4)
Au08 Au02 Au0B 66.90(4)
Se9 Au02 Au03 129.64(8)
S9 Au02 Au03 129.64(8)
Au01 Au02 Au03 58.47(4)
Au08 Au02 Au03 60.08(4)
Au0B Au02 Au03 111.80(5)
Se9 Au02 Au04 103.39(8)
S9 Au02 Au04 103.39(8)
Au01 Au02 Au04 57.65(4)
Au08 Au02 Au04 111.18(5)
Au0B Au02 Au04 58.16(4)
Au03 Au02 Au04 105.87(5)
Se9 Au02 Au05 107.94(7)
S9 Au02 Au05 107.94(7)
Au01 Au02 Au05 57.78(4)
Au08 Au02 Au05 108.91(5)
Au0B Au02 Au05 105.43(5)
Au03 Au02 Au05 59.97(4)
Au04 Au02 Au05 56.51(4)
Se9 Au02 Au0F 86.27(8)
S9 Au02 Au0F 86.27(8)
Au01 Au02 Au0F 112.17(4)
Au08 Au02 Au0F 61.89(4)
Au0B Au02 Au0F 121.31(5)
Au03 Au02 Au0F 63.85(4)
Au04 Au02 Au0F 169.30(4)
Au05 Au02 Au0F 116.45(4)
Se9 Au02 Au0I 49.18(7)
S9 Au02 Au0I 49.18(7)
Au01 Au02 Au0I 111.52(5)
Au08 Au02 Au0I 171.54(4)
Au0B Au02 Au0I 111.59(5)
Au03 Au02 Au0I 114.71(4)
Au04 Au02 Au0I 62.73(4)
Au05 Au02 Au0I 63.05(4)
Au0F Au02 Au0I 123.12(5)
Se9 Au02 Au0P 87.56(7)
S9 Au02 Au0P 87.56(7)
Au01 Au02 Au0P 105.24(4)
Au08 Au02 Au0P 59.45(4)
Au0B Au02 Au0P 59.15(4)
Au03 Au02 Au0P 116.01(5)
Au04 Au02 Au0P 113.39(5)
Au05 Au02 Au0P 162.72(5)
Au0F Au02 Au0P 71.07(4)
Au0I Au02 Au0P 127.62(5)
Se13 Au03 Au01 156.81(7)
Se13 Au03 Au09 142.54(7)
Au01 Au03 Au09 59.86(4)
Se13 Au03 Au08 104.28(7)
Au01 Au03 Au08 59.47(4)
Au09 Au03 Au08 109.93(5)
Se13 Au03 Au02 100.31(8)
Au01 Au03 Au02 57.72(4)
Au09 Au03 Au02 110.17(5)
Au08 Au03 Au02 58.57(4)
Se13 Au03 Au05 120.82(8)
Au01 Au03 Au05 58.07(4)
Au09 Au03 Au05 61.21(4)
Au08 Au03 Au05 108.83(5)
Au02 Au03 Au05 61.37(4)
Se13 Au03 Au0A 130.94(8)
Au01 Au03 Au0A 57.55(4)
Au09 Au03 Au0A 61.48(4)
Au08 Au03 Au0A 58.34(4)
Au02 Au03 Au0A 104.88(5)
Au05 Au03 Au0A 108.19(5)
Se13 Au03 Au0H 82.51(7)
Au01 Au03 Au0H 112.41(4)
Au09 Au03 Au0H 65.20(4)
Au08 Au03 Au0H 171.36(5)
Au02 Au03 Au0H 115.43(5)
Au05 Au03 Au0H 62.70(4)
Au0A Au03 Au0H 121.13(5)
Se13 Au03 Au0G 89.42(7)
Au01 Au03 Au0G 111.57(5)
Au09 Au03 Au0G 63.93(4)
Au08 Au03 Au0G 112.38(5)
Au02 Au03 Au0G 168.00(5)
Au05 Au03 Au0G 119.34(4)
Au0A Au03 Au0G 63.20(4)
Au0H Au03 Au0G 72.54(4)
Se13 Au03 Au0F 48.52(7)
Au01 Au03 Au0F 109.11(4)
Au09 Au03 Au0F 168.93(5)
Au08 Au03 Au0F 60.37(4)
Au02 Au03 Au0F 60.93(4)
Au05 Au03 Au0F 115.12(4)
Au0A Au03 Au0F 112.81(5)
Au0H Au03 Au0F 123.62(5)
Au0G Au03 Au0F 123.38(5)
Se3 Au04 Au01 154.08(8)
S3 Au04 Au01 154.08(8)
Se3 Au04 Au05 143.71(8)
S3 Au04 Au05 143.71(8)
Au01 Au04 Au05 59.60(4)
Se3 Au04 Au0B 104.12(8)
S3 Au04 Au0B 104.12(8)
Au01 Au04 Au0B 59.58(4)
Au05 Au04 Au0B 110.94(5)
Se3 Au04 Au07 96.25(8)
S3 Au04 Au07 96.25(8)
Au01 Au04 Au07 58.39(4)
Au05 Au04 Au07 109.80(4)
Au0B Au04 Au07 58.17(4)
Se3 Au04 Au0C 117.51(9)
S3 Au04 Au0C 117.51(9)
Au01 Au04 Au0C 58.00(4)
Au05 Au04 Au0C 59.41(4)
Au0B Au04 Au0C 108.70(5)
Au07 Au04 Au0C 61.94(4)
Se3 Au04 Au0J 82.07(8)
S3 Au04 Au0J 82.07(8)
Au01 Au04 Au0J 112.92(5)
Au05 Au04 Au0J 63.91(4)
Au0B Au04 Au0J 172.23(5)
Au07 Au04 Au0J 117.04(5)
Au0C Au04 Au0J 63.86(4)
Se3 Au04 Au02 135.34(9)
S3 Au04 Au02 135.34(9)
Au01 Au04 Au02 56.91(4)
Au05 Au04 Au02 62.00(4)
Au0B Au04 Au02 59.30(4)
Au07 Au04 Au02 105.19(5)
Au0C Au04 Au02 107.14(4)
Au0J Au04 Au02 119.44(5)
Se3 Au04 Au0I 94.88(8)
S3 Au04 Au0I 94.88(8)
Au01 Au04 Au0I 109.55(5)
Au05 Au04 Au0I 64.17(4)
Au0B Au04 Au0I 111.21(5)
Au07 Au04 Au0I 166.31(5)
Au0C Au04 Au0I 119.04(5)
Au0J Au04 Au0I 72.42(4)
Au02 Au04 Au0I 61.15(4)
Se3 Au04 Au0M 47.08(7)
S3 Au04 Au0M 47.08(7)
Au01 Au04 Au0M 108.91(5)
Au05 Au04 Au0M 168.39(4)
Au0B Au04 Au0M 60.40(4)
Au07 Au04 Au0M 59.55(3)
Au0C Au04 Au0M 114.31(5)
Au0J Au04 Au0M 123.75(5)
Au02 Au04 Au0M 114.39(5)
Au0I Au04 Au0M 125.01(4)
Se4 Au05 Au01 154.37(8)
Se4 Au05 Au04 140.24(8)
Au01 Au05 Au04 59.12(3)
Se4 Au05 Au0C 138.47(8)
Au01 Au05 Au0C 58.96(4)
Au04 Au05 Au0C 62.59(4)
Se4 Au05 Au09 109.94(8)
Au01 Au05 Au09 58.11(4)
Au04 Au05 Au09 109.49(4)
Au0C Au05 Au09 59.80(4)
Se4 Au05 Au03 96.75(8)
Au01 Au05 Au03 57.62(4)
Au04 Au05 Au03 108.85(4)
Au0C Au05 Au03 106.07(5)
Au09 Au05 Au03 56.79(4)
Se4 Au05 Au02 112.35(8)
Au01 Au05 Au02 56.61(4)
Au04 Au05 Au02 61.49(4)
Au0C Au05 Au02 109.15(4)
Au09 Au05 Au02 104.47(5)
Au03 Au05 Au02 58.66(4)
Se4 Au05 Au0J 96.19(8)
Au01 Au05 Au0J 109.44(5)
Au04 Au05 Au0J 60.16(4)
Au0C Au05 Au0J 63.58(4)
Au09 Au05 Au0J 118.22(5)
Au03 Au05 Au0J 167.06(5)
Au02 Au05 Au0J 115.69(4)
Se4 Au05 Au0H 49.65(7)
Au01 Au05 Au0H 109.24(4)
Au04 Au05 Au0H 167.92(4)
Au0C Au05 Au0H 115.68(5)
Au09 Au05 Au0H 62.48(4)
Au03 Au05 Au0H 59.46(4)
Au02 Au05 Au0H 110.36(5)
Au0J Au05 Au0H 130.96(4)
Se4 Au05 Au0I 79.24(7)
Au01 Au05 Au0I 108.60(4)
Au04 Au05 Au0I 63.40(4)
Au0C Au05 Au0I 121.22(5)
Au09 Au05 Au0I 165.15(4)
Au03 Au05 Au0I 111.64(4)
Au02 Au05 Au0I 60.75(4)
Au0J Au05 Au0I 70.81(4)
Au0H Au05 Au0I 121.97(5)
Se12 Au06 Au01 161.30(8)
S12 Au06 Au01 161.30(8)
Se12 Au06 Au0C 137.80(8)
S12 Au06 Au0C 137.80(8)
Au01 Au06 Au0C 59.74(4)
Se12 Au06 Au07 129.68(8)
S12 Au06 Au07 129.68(8)
Au01 Au06 Au07 58.61(4)
Au0C Au06 Au07 63.74(4)
Se12 Au06 Au0A 103.73(8)
S12 Au06 Au0A 103.73(8)
Au01 Au06 Au0A 58.38(4)
Au0C Au06 Au0A 109.26(5)
Au07 Au06 Au0A 106.61(5)
Se12 Au06 Au0D 109.68(7)
S12 Au06 Au0D 109.68(7)
Au01 Au06 Au0D 57.49(4)
Au0C Au06 Au0D 110.10(5)
Au07 Au06 Au0D 59.57(4)
Au0A Au06 Au0D 57.06(4)
Se12 Au06 Au09 120.57(8)
S12 Au06 Au09 120.57(8)
Au01 Au06 Au09 57.79(4)
Au0C Au06 Au09 59.82(4)
Au07 Au06 Au09 109.24(5)
Au0A Au06 Au09 60.30(4)
Au0D Au06 Au09 105.62(5)
Se12 Au06 Au0L 80.44(7)
S12 Au06 Au0L 80.44(7)
Au01 Au06 Au0L 110.49(4)
Au0C Au06 Au0L 62.90(4)
Au07 Au06 Au0L 120.95(5)
Au0A Au06 Au0L 113.14(5)
Au0D Au06 Au0L 166.77(5)
Au09 Au06 Au0L 61.27(4)
Se12 Au06 Au0E 85.76(8)
S12 Au06 Au0E 85.76(8)
Au01 Au06 Au0E 111.60(4)
Au0C Au06 Au0E 64.96(4)
Au07 Au06 Au0E 62.81(4)
Au0A Au06 Au0E 169.18(4)
Au0D Au06 Au0E 115.14(4)
Au09 Au06 Au0E 119.41(5)
Au0L Au06 Au0E 73.15(4)
Se12 Au06 Au0K 49.54(7)
S12 Au06 Au0K 49.54(7)
Au01 Au06 Au0K 112.40(5)
Au0C Au06 Au0K 171.29(5)
Au07 Au06 Au0K 116.53(4)
Au0A Au06 Au0K 62.07(4)
Au0D Au06 Au0K 65.14(4)
Au09 Au06 Au0K 113.50(5)
Au0L Au06 Au0K 120.10(5)
Au0E Au06 Au0K 123.42(5)
Se16 Au07 Au01 157.44(8)
Se16 Au07 Au0B 141.30(8)
Au01 Au07 Au0B 59.96(4)
Se16 Au07 Au0D 118.92(8)
Au01 Au07 Au0D 57.72(4)
Au0B Au07 Au0D 62.87(4)
Se16 Au07 Au06 100.07(8)
Au01 Au07 Au06 58.02(4)
Au0B Au07 Au06 111.11(5)
Au0D Au07 Au06 60.75(4)
Se16 Au07 Au04 132.81(8)
Au01 Au07 Au04 57.97(4)
Au0B Au07 Au04 59.63(4)
Au0D Au07 Au04 108.11(5)
Au06 Au07 Au04 106.00(5)
Se16 Au07 Au0C 108.12(7)
Au01 Au07 Au0C 57.04(3)
Au0B Au07 Au0C 107.98(5)
Au0D Au07 Au0C 105.50(5)
Au06 Au07 Au0C 56.71(4)
Au04 Au07 Au0C 59.61(4)
Se16 Au07 Au0M 88.09(8)
Au01 Au07 Au0M 113.47(5)
Au0B Au07 Au0M 63.04(4)
Au0D Au07 Au0M 118.36(4)
Au06 Au07 Au0M 171.05(5)
Au04 Au07 Au0M 65.39(4)
Au0C Au07 Au0M 117.35(5)
Se16 Au07 Au0N 80.96(7)
Au01 Au07 Au0N 111.55(4)
Au0B Au07 Au0N 65.93(4)
Au0D Au07 Au0N 62.08(4)
Au06 Au07 Au0N 114.06(5)
Au04 Au07 Au0N 120.70(5)
Au0C Au07 Au0N 167.48(5)
Au0M Au07 Au0N 70.61(4)
Se16 Au07 Au0E 49.37(7)
Au01 Au07 Au0E 109.57(4)
Au0B Au07 Au0E 169.32(5)
Au0D Au07 Au0E 114.56(5)
Au06 Au07 Au0E 60.96(4)
Au04 Au07 Au0E 114.07(5)
Au0C Au07 Au0E 62.03(4)
Au0M Au07 Au0E 123.80(5)
Au0N Au07 Au0E 123.01(5)
Se10 Au08 Au01 154.38(8)
Se10 Au08 Au02 141.09(8)
Au01 Au08 Au02 58.30(4)
Se10 Au08 Au0A 108.21(8)
Au01 Au08 Au0A 58.76(3)
Au02 Au08 Au0A 110.55(5)
Se10 Au08 Au03 139.25(8)
Au01 Au08 Au03 58.31(4)
Au02 Au08 Au03 61.35(4)
Au0A Au08 Au03 62.81(4)
Se10 Au08 Au0D 97.42(8)
Au01 Au08 Au0D 57.01(4)
Au02 Au08 Au0D 105.87(5)
Au0A Au08 Au0D 57.66(4)
Au03 Au08 Au0D 107.25(4)
Se10 Au08 Au0P 77.37(8)
Au01 Au08 Au0P 109.21(5)
Au02 Au08 Au0P 66.61(4)
Au0A Au08 Au0P 162.68(5)
Au03 Au08 Au0P 123.80(5)
Au0D Au08 Au0P 105.84(5)
Se10 Au08 Au0F 93.83(8)
Au01 Au08 Au0F 111.78(5)
Au02 Au08 Au0F 63.36(4)
Au0A Au08 Au0F 120.61(5)
Au03 Au08 Au0F 64.78(4)
Au0D Au08 Au0F 168.50(4)
Au0P Au08 Au0F 74.35(5)
Se10 Au08 Au0B 115.06(8)
Au01 Au08 Au0B 55.57(4)
Au02 Au08 Au0B 57.38(4)
Au0A Au08 Au0B 104.84(4)
Au03 Au08 Au0B 105.50(5)
Au0D Au08 Au0B 58.40(4)
Au0P Au08 Au0B 58.68(4)
Au0F Au08 Au0B 114.33(5)
Se10 Au08 Au0O 48.62(7)
Au01 Au08 Au0O 108.66(5)
Au02 Au08 Au0O 164.36(5)
Au0A Au08 Au0O 63.31(4)
Au03 Au08 Au0O 121.35(5)
Au0D Au08 Au0O 58.52(4)
Au0P Au08 Au0O 114.55(5)
Au0F Au08 Au0O 132.28(5)
Au0B Au08 Au0O 108.94(5)
Se18 Au09 Au01 154.50(8)
S18 Au09 Au01 154.50(8)
Se18 Au09 Au03 139.99(8)
S18 Au09 Au03 139.99(8)
Au01 Au09 Au03 59.52(4)
Se18 Au09 Au0C 109.75(8)
S18 Au09 Au0C 109.75(8)
Au01 Au09 Au0C 58.74(3)
Au03 Au09 Au0C 109.71(5)
Se18 Au09 Au05 139.03(8)
S18 Au09 Au05 139.03(8)
Au01 Au09 Au05 58.24(3)
Au03 Au09 Au05 62.00(4)
Au0C Au09 Au05 59.07(4)
Se18 Au09 Au0A 111.40(8)
S18 Au09 Au0A 111.40(8)
Au01 Au09 Au0A 57.79(3)
Au03 Au09 Au0A 62.47(4)
Au0C Au09 Au0A 106.42(5)
Au05 Au09 Au0A 109.53(4)
Se18 Au09 Au06 97.18(8)
S18 Au09 Au06 97.18(8)
Au01 Au09 Au06 57.31(4)
Au03 Au09 Au06 109.23(5)
Au0C Au09 Au06 57.53(4)
Au05 Au09 Au06 105.19(5)
Au0A Au09 Au06 59.11(4)
Se18 Au09 Au0L 49.88(8)
S18 Au09 Au0L 49.88(8)
Au01 Au09 Au0L 109.52(5)
Au03 Au09 Au0L 168.95(5)
Au0C Au09 Au0L 61.91(4)
Au05 Au09 Au0L 114.68(5)
Au0A Au09 Au0L 111.56(5)
Au06 Au09 Au0L 60.61(4)
Se18 Au09 Au0G 79.15(8)
S18 Au09 Au0G 79.15(8)
Au01 Au09 Au0G 110.27(4)
Au03 Au09 Au0G 62.64(4)
Au0C Au09 Au0G 168.73(4)
Au05 Au09 Au0G 118.90(5)
Au0A Au09 Au0G 63.07(4)
Au06 Au09 Au0G 115.61(5)
Au0L Au09 Au0G 124.36(5)
Se18 Au09 Au0H 96.99(8)
S18 Au09 Au0H 96.99(8)
Au01 Au09 Au0H 108.47(5)
Au03 Au09 Au0H 60.59(4)
Au0C Au09 Au0H 114.09(5)
Au05 Au09 Au0H 61.41(4)
Au0A Au09 Au0H 117.88(5)
Au06 Au09 Au0H 165.46(4)
Au0L Au09 Au0H 128.39(5)
Au0G Au09 Au0H 70.40(5)
Se6 Au0A Au01 155.96(8)
Se6 Au0A Au0D 143.62(8)
Au01 Au0A Au0D 58.97(4)
Se6 Au0A Au08 117.09(8)
Au01 Au0A Au08 59.53(4)
Au0D Au0A Au08 62.74(4)
Se6 Au0A Au06 132.24(8)
Au01 Au0A Au06 57.83(4)
Au0D Au0A Au06 61.73(4)
Au08 Au0A Au06 110.66(4)
Se6 Au0A Au09 105.28(8)
Au01 Au0A Au09 57.73(4)
Au0D Au0A Au09 109.53(5)
Au08 Au0A Au09 105.81(4)
Au06 Au0A Au09 60.58(4)
Se6 Au0A Au03 99.78(8)
Au01 Au0A Au03 57.18(4)
Au0D Au0A Au03 108.09(4)
Au08 Au0A Au03 58.84(4)
Au06 Au0A Au03 105.30(5)
Au09 Au0A Au03 56.05(4)
Se6 Au0A Au0K 90.22(8)
Au01 Au0A Au0K 111.68(5)
Au0D Au0A Au0K 66.58(4)
Au08 Au0A Au0K 123.41(5)
Au06 Au0A Au0K 61.77(4)
Au09 Au0A Au0K 113.49(5)
Au03 Au0A Au0K 167.07(5)
Se6 Au0A Au0O 86.94(8)
Au01 Au0A Au0O 108.99(5)
Au0D Au0A Au0O 59.74(4)
Au08 Au0A Au0O 62.98(4)
Au06 Au0A Au0O 114.94(5)
Au09 Au0A Au0O 166.68(4)
Au03 Au0A Au0O 117.44(5)
Au0K Au0A Au0O 70.95(4)
Se6 Au0A Au0G 48.34(7)
Au01 Au0A Au0G 108.52(4)
Au0D Au0A Au0G 167.28(4)
Au08 Au0A Au0G 110.07(5)
Au06 Au0A Au0G 115.08(5)
Au09 Au0A Au0G 61.00(4)
Au03 Au0A Au0G 59.98(3)
Au0K Au0A Au0G 124.00(4)
Au0O Au0A Au0G 128.07(5)
Se15 Au0B Au01 157.32(9)
S15 Au0B Au01 157.32(9)
Se15 Au0B Au07 137.71(9)
S15 Au0B Au07 137.71(9)
Au01 Au0B Au07 59.50(4)
Se15 Au0B Au04 137.41(9)
S15 Au0B Au04 137.41(9)
Au01 Au0B Au04 58.69(3)
Au07 Au0B Au04 62.20(4)
Se15 Au0B Au02 111.06(9)
S15 Au0B Au02 111.06(9)
Au01 Au0B Au02 57.75(4)
Au07 Au0B Au02 110.83(5)
Au04 Au0B Au02 62.53(4)
Se15 Au0B Au0D 114.16(9)
S15 Au0B Au0D 114.16(9)
Au01 Au0B Au0D 56.70(3)
Au07 Au0B Au0D 60.18(4)
Au04 Au0B Au0D 108.01(5)
Au02 Au0B Au0D 103.63(5)
Se15 Au0B Au0P 50.31(8)
S15 Au0B Au0P 50.31(8)
Au01 Au0B Au0P 109.20(5)
Au07 Au0B Au0P 164.19(5)
Au04 Au0B Au0P 123.52(5)
Au02 Au0B Au0P 65.85(4)
Au0D Au0B Au0P 104.81(5)
Se15 Au0B Au0M 89.88(9)
S15 Au0B Au0M 89.88(9)
Au01 Au0B Au0M 112.80(4)
Au07 Au0B Au0M 62.70(4)
Au04 Au0B Au0M 66.09(4)
Au02 Au0B Au0M 122.32(5)
Au0D Au0B Au0M 115.76(5)
Au0P Au0B Au0M 132.74(5)
Se15 Au0B Au08 101.52(9)
S15 Au0B Au08 101.52(9)
Au01 Au0B Au08 55.81(3)
Au07 Au0B Au08 106.43(5)
Au04 Au0B Au08 105.87(5)
Au02 Au0B Au08 55.72(4)
Au0D Au0B Au08 57.38(4)
Au0P Au0B Au08 58.42(4)
Au0M Au0B Au08 168.36(4)
Se15 Au0B Au0N 79.54(9)
S15 Au0B Au0N 79.54(9)
Au01 Au0B Au0N 107.58(5)
Au07 Au0B Au0N 61.25(4)
Au04 Au0B Au0N 118.77(5)
Au02 Au0B Au0N 163.35(5)
Au0D Au0B Au0N 59.78(4)
Au0P Au0B Au0N 117.33(5)
Au0M Au0B Au0N 68.81(5)
Au08 Au0B Au0N 110.64(5)
Se7 Au0C Au01 153.34(8)
Se7 Au0C Au06 141.53(8)
Au01 Au0C Au06 59.04(4)
Se7 Au0C Au05 107.39(8)
Au01 Au0C Au05 58.92(4)
Au06 Au0C Au05 110.88(5)
Se7 Au0C Au09 138.64(8)
Au01 Au0C Au09 58.56(4)
Au06 Au0C Au09 62.65(4)
Au05 Au0C Au09 61.13(4)
Se7 Au0C Au04 95.89(7)
Au01 Au0C Au04 57.52(3)
Au06 Au0C Au04 107.37(5)
Au05 Au0C Au04 57.99(4)
Au09 Au0C Au04 106.93(4)
Se7 Au0C Au07 113.14(8)
Au01 Au0C Au07 56.97(4)
Au06 Au0C Au07 59.55(4)
Au05 Au0C Au07 105.82(4)
Au09 Au0C Au07 108.19(5)
Au04 Au0C Au07 58.45(4)
Se7 Au0C Au0L 97.21(7)
Au01 Au0C Au0L 109.35(5)
Au06 Au0C Au0L 62.15(4)
Au05 Au0C Au0L 116.46(5)
Au09 Au0C Au0L 61.87(4)
Au04 Au0C Au0L 166.85(5)
Au07 Au0C Au0L 116.52(5)
Se7 Au0C Au0J 49.21(7)
Au01 Au0C Au0J 107.56(5)
Au06 Au0C Au0J 165.33(4)
Au05 Au0C Au0J 61.24(4)
Au09 Au0C Au0J 117.31(5)
Au04 Au0C Au0J 58.07(4)
Au07 Au0C Au0J 109.11(4)
Au0L Au0C Au0J 131.89(4)
Se7 Au0C Au0E 82.08(8)
Au01 Au0C Au0E 108.07(5)
Au06 Au0C Au0E 61.17(4)
Au05 Au0C Au0E 165.92(4)
Au09 Au0C Au0E 118.54(5)
Au04 Au0C Au0E 111.59(5)
Au07 Au0C Au0E 60.32(3)
Au0L Au0C Au0E 71.43(4)
Au0J Au0C Au0E 123.43(5)
Se1 Au0D Au01 160.51(8)
Se1 Au0D Au0A 137.53(8)
Au01 Au0D Au0A 60.06(4)
Se1 Au0D Au07 102.15(9)
Au01 Au0D Au07 58.81(4)
Au0A Au0D Au07 110.11(5)
Se1 Au0D Au06 118.30(9)
Au01 Au0D Au06 57.96(4)
Au0A Au0D Au06 61.21(4)
Au07 Au0D Au06 59.68(4)
Se1 Au0D Au08 132.80(8)
Au01 Au0D Au08 58.77(4)
Au0A Au0D Au08 59.60(4)
Au07 Au0D Au08 109.38(5)
Au06 Au0D Au08 107.85(4)
Se1 Au0D Au0B 109.49(8)
Au01 Au0D Au0B 58.17(4)
Au0A Au0D Au0B 111.03(4)
Au07 Au0D Au0B 56.95(4)
Au06 Au0D Au0B 105.54(5)
Au08 Au0D Au0B 64.22(4)
Se1 Au0D Au0O 83.60(8)
Au01 Au0D Au0O 115.23(5)
Au0A Au0D Au0O 66.26(4)
Au07 Au0D Au0O 173.60(5)
Au06 Au0D Au0O 120.16(5)
Au08 Au0D Au0O 64.31(4)
Au0B Au0D Au0O 118.66(5)
Se1 Au0D Au0N 49.54(8)
Au01 Au0D Au0N 112.28(5)
Au0A Au0D Au0N 171.82(4)
Au07 Au0D Au0N 61.87(4)
Au06 Au0D Au0N 112.99(5)
Au08 Au0D Au0N 120.12(5)
Au0B Au0D Au0N 63.91(4)
Au0O Au0D Au0N 121.55(5)
Se1 Au0D Au0K 81.57(8)
Au01 Au0D Au0K 108.38(5)
Au0A Au0D Au0K 61.29(4)
Au07 Au0D Au0K 112.09(4)
Au06 Au0D Au0K 59.86(4)
Au08 Au0D Au0K 115.87(5)
Au0B Au0D Au0K 165.21(4)
Au0O Au0D Au0K 71.27(4)
Au0N Au0D Au0K 121.97(5)
Se17 Au0E Se16 168.88(11)
S17 Au0E Se16 168.88(11)
Se17 Au0E Au06 93.24(8)
S17 Au0E Au06 93.24(8)
Se16 Au0E Au06 97.88(8)
Se17 Au0E Au07 137.09(9)
S17 Au0E Au07 137.09(9)
Se16 Au0E Au07 51.62(8)
Au06 Au0E Au07 56.23(3)
Se17 Au0E Au0C 80.40(8)
S17 Au0E Au0C 80.40(8)
Se16 Au0E Au0C 106.06(8)
Au06 Au0E Au0C 53.88(4)
Au07 Au0E Au0C 57.65(4)
Se14 Au0F Se13 169.90(11)
S14 Au0F Se13 169.90(11)
Se14 Au0F Au08 83.87(9)
S14 Au0F Au08 83.87(9)
Se13 Au0F Au08 100.88(8)
Se14 Au0F Au02 93.08(9)
S14 Au0F Au02 93.08(9)
Se13 Au0F Au02 96.94(8)
Au08 Au0F Au02 54.76(4)
Se14 Au0F Au03 137.01(9)
S14 Au0F Au03 137.01(9)
Se13 Au0F Au03 50.43(7)
Au08 Au0F Au03 54.84(4)
Au02 Au0F Au03 55.22(3)
Se5 Au0G Se6 168.13(10)
S5 Au0G Se6 168.13(10)
Se5 Au0G Au03 93.18(8)
S5 Au0G Au03 93.18(8)
Se6 Au0G Au03 98.53(8)
Se5 Au0G Au09 83.27(8)
S5 Au0G Au09 83.27(8)
Se6 Au0G Au09 102.18(8)
Au03 Au0G Au09 53.43(3)
Se5 Au0G Au0A 138.19(8)
S5 Au0G Au0A 138.19(8)
Se6 Au0G Au0A 50.14(7)
Au03 Au0G Au0A 56.82(4)
Au09 Au0G Au0A 55.93(4)
Se5 Au0H Se4 166.92(10)
S5 Au0H Se4 166.92(10)
Se5 Au0H Au03 95.41(8)
S5 Au0H Au03 95.41(8)
Se4 Au0H Au03 97.45(7)
Se5 Au0H Au05 138.90(8)
S5 Au0H Au05 138.90(8)
Se4 Au0H Au05 52.28(7)
Au03 Au0H Au05 57.83(4)
Se5 Au0H Au09 83.20(8)
S5 Au0H Au09 83.20(8)
Se4 Au0H Au09 106.31(8)
Au03 Au0H Au09 54.21(3)
Au05 Au0H Au09 56.11(4)
Se8 Au0I Se9 171.21(11)
S8 Au0I S9 171.21(11)
Se8 Au0I Au02 137.43(9)
S8 Au0I Au02 137.43(9)
Se9 Au0I Au02 50.88(7)
S9 Au0I Au02 50.88(7)
Se8 Au0I Au04 89.55(9)
S8 Au0I Au04 89.55(9)
Se9 Au0I Au04 99.01(8)
S9 Au0I Au04 99.01(8)
Au02 Au0I Au04 56.12(4)
Se8 Au0I Au05 83.69(8)
S8 Au0I Au05 83.69(8)
Se9 Au0I Au05 103.09(7)
S9 Au0I Au05 103.09(7)
Au02 Au0I Au05 56.20(3)
Au04 Au0I Au05 52.43(4)
Se8 Au0J Se7 166.24(10)
S8 Au0J Se7 166.24(10)
Se8 Au0J Au04 95.48(8)
S8 Au0J Au04 95.48(8)
Se7 Au0J Au04 97.61(7)
Se8 Au0J Au05 87.19(9)
S8 Au0J Au05 87.19(9)
Se7 Au0J Au05 103.67(7)
Au04 Au0J Au05 55.94(4)
Se8 Au0J Au0C 141.35(9)
S8 Au0J Au0C 141.35(9)
Se7 Au0J Au0C 51.39(7)
Au04 Au0J Au0C 58.06(4)
Au05 Au0J Au0C 55.18(4)
Se11 Au0K Se12 166.83(11)
S11 Au0K S12 166.83(11)
Se11 Au0K Au06 137.90(9)
S11 Au0K Au06 137.90(9)
Se12 Au0K Au06 51.90(7)
S12 Au0K Au06 51.90(7)
Se11 Au0K Au0A 92.52(9)
S11 Au0K Au0A 92.52(9)
Se12 Au0K Au0A 100.52(8)
S12 Au0K Au0A 100.52(8)
Au06 Au0K Au0A 56.15(4)
Se11 Au0K Au0D 84.11(9)
S11 Au0K Au0D 84.11(9)
Se12 Au0K Au0D 102.44(8)
S12 Au0K Au0D 102.44(8)
Au06 Au0K Au0D 55.01(3)
Au0A Au0K Au0D 52.13(4)
Se17 Au0L Se18 168.77(11)
S17 Au0L S18 168.77(11)
Se17 Au0L Au06 93.54(8)
S17 Au0L Au06 93.54(8)
Se18 Au0L Au06 97.09(8)
S18 Au0L Au06 97.09(8)
Se17 Au0L Au09 137.95(8)
S17 Au0L Au09 137.95(8)
Se18 Au0L Au09 52.39(8)
S18 Au0L Au09 52.39(8)
Au06 Au0L Au09 58.12(3)
Se17 Au0L Au0C 82.45(8)
S17 Au0L Au0C 82.45(8)
Se18 Au0L Au0C 106.66(8)
S18 Au0L Au0C 106.66(8)
Au06 Au0L Au0C 54.95(4)
Au09 Au0L Au0C 56.22(4)
Se3 Au0M Se2 169.37(11)
S3 Au0M S2 169.37(11)
Se3 Au0M Au07 94.51(8)
S3 Au0M Au07 94.51(8)
Se2 Au0M Au07 96.11(9)
S2 Au0M Au07 96.11(9)
Se3 Au0M Au0B 100.00(8)
S3 Au0M Au0B 100.00(8)
Se2 Au0M Au0B 86.39(9)
S2 Au0M Au0B 86.39(9)
Au07 Au0M Au0B 54.26(4)
Se3 Au0M Au04 49.66(7)
S3 Au0M Au04 49.66(7)
Se2 Au0M Au04 138.83(9)
S2 Au0M Au04 138.83(9)
Au07 Au0M Au04 55.07(4)
Au0B Au0M Au04 53.52(4)
Se2 Au0N Se1 164.71(11)
S2 Au0N Se1 164.71(11)
Se2 Au0N Au07 95.71(8)
S2 Au0N Au07 95.71(8)
Se1 Au0N Au07 99.54(8)
Se2 Au0N Au0D 139.10(9)
S2 Au0N Au0D 139.10(9)
Se1 Au0N Au0D 52.46(7)
Au07 Au0N Au0D 56.05(4)
Se2 Au0N Au0B 83.39(9)
S2 Au0N Au0B 83.39(9)
Se1 Au0N Au0B 105.05(8)
Au07 Au0N Au0B 52.82(3)
Au0D Au0N Au0B 56.31(4)
Se11 Au0O Se10 166.48(10)
S11 Au0O Se10 166.48(10)
Se11 Au0O Au0D 90.30(9)
S11 Au0O Au0D 90.30(9)
Se10 Au0O Au0D 98.99(8)
Se11 Au0O Au08 141.19(8)
S11 Au0O Au08 141.19(8)
Se10 Au0O Au08 51.94(7)
Au0D Au0O Au08 57.17(4)
Se11 Au0O Au0A 91.16(8)
S11 Au0O Au0A 91.16(8)
Se10 Au0O Au0A 102.23(8)
Au0D Au0O Au0A 53.99(4)
Au08 Au0O Au0A 53.71(4)
Se14 Au0P Se15 163.69(11)
S14 Au0P S15 163.69(11)
Se14 Au0P Au08 84.98(8)
S14 Au0P Au08 84.98(8)
Se15 Au0P Au08 108.79(9)
S15 Au0P Au08 108.79(9)
Se14 Au0P Au0B 142.08(9)
S14 Au0P Au0B 142.08(9)
Se15 Au0P Au0B 54.23(8)
S15 Au0P Au0B 54.23(8)
Au08 Au0P Au0B 62.90(4)
Se14 Au0P Au02 90.47(8)
S14 Au0P Au02 90.47(8)
Se15 Au0P Au02 104.61(9)
S15 Au0P Au02 104.61(9)
Au08 Au0P Au02 53.94(4)
Au0B Au0P Au02 55.01(4)
C55 Se10 Au0O 101.8(5)
C55 Se10 Au08 119.9(5)
Au0O Se10 Au08 79.45(9)
C37 Se7 Au0J 102.6(5)
C37 Se7 Au0C 114.6(4)
Au0J Se7 Au0C 79.40(9)
C31 Se6 Au0G 100.6(5)
C31 Se6 Au0A 106.2(5)
Au0G Se6 Au0A 81.52(9)
C19 Se4 Au0H 101.1(5)
C19 Se4 Au05 113.8(5)
Au0H Se4 Au05 78.07(9)
C1 Se1 Au0N 99.1(5)
C1 Se1 Au0D 105.6(5)
Au0N Se1 Au0D 78.00(9)
C91 Se16 Au0E 100.9(4)
C91 Se16 Au07 106.0(5)
Au0E Se16 Au07 79.01(9)
C73 Se13 Au0F 103.9(4)
C73 Se13 Au03 104.6(5)
Au0F Se13 Au03 81.06(9)
C7 S2 Au0N 105.1(5)
C7 S2 Au0M 104.6(5)
Au0N S2 Au0M 95.88(11)
C7 Se2 Au0N 105.1(5)
C7 Se2 Au0M 104.6(5)
Au0N Se2 Au0M 95.88(11)
C13 S3 Au0M 100.9(5)
C13 S3 Au04 106.1(5)
Au0M S3 Au04 83.26(10)
C13 Se3 Au0M 100.9(5)
C13 Se3 Au04 106.1(5)
Au0M Se3 Au04 83.26(10)
C25 S5 Au0G 106.5(5)
C25 S5 Au0H 104.1(4)
Au0G S5 Au0H 97.20(11)
C25 Se5 Au0G 106.5(5)
C25 Se5 Au0H 104.1(4)
Au0G Se5 Au0H 97.20(11)
C43 S8 Au0J 102.8(5)
C43 S8 Au0I 107.4(5)
Au0J S8 Au0I 98.56(11)
C43 Se8 Au0J 102.8(5)
C43 Se8 Au0I 107.4(5)
Au0J Se8 Au0I 98.56(11)
C49 S9 Au0I 104.3(4)
C49 S9 Au02 104.5(4)
Au0I S9 Au02 79.94(9)
C49 Se9 Au0I 104.3(4)
C49 Se9 Au02 104.5(4)
Au0I Se9 Au02 79.94(9)
C61 S11 Au0O 105.6(6)
C61 S11 Au0K 106.1(5)
Au0O S11 Au0K 99.52(12)
C61 Se11 Au0O 105.6(6)
C61 Se11 Au0K 106.1(5)
Au0O Se11 Au0K 99.52(12)
C67 S12 Au0K 100.7(4)
C67 S12 Au06 104.5(4)
Au0K S12 Au06 78.56(9)
C67 Se12 Au0K 100.7(4)
C67 Se12 Au06 104.5(4)
Au0K Se12 Au06 78.56(9)
C79 S14 Au0P 107.1(5)
C79 S14 Au0F 108.7(5)
Au0P S14 Au0F 99.95(11)
C79 Se14 Au0P 107.1(5)
C79 Se14 Au0F 108.7(5)
Au0P Se14 Au0F 99.95(11)
C85 S15 Au0P 95.0(6)
C85 S15 Au0B 119.3(6)
Au0P S15 Au0B 75.46(9)
C85 Se15 Au0P 95.0(6)
C85 Se15 Au0B 119.3(6)
Au0P Se15 Au0B 75.46(9)
C97 S17 Au0E 103.2(4)
C97 S17 Au0L 104.7(4)
Au0E S17 Au0L 98.62(11)
C97 Se17 Au0E 103.2(4)
C97 Se17 Au0L 104.7(4)
Au0E Se17 Au0L 98.62(11)
C103 S18 Au0L 103.2(5)
C103 S18 Au09 110.4(5)
Au0L S18 Au09 77.73(9)
C103 Se18 Au0L 103.2(5)
C103 Se18 Au09 110.4(5)
Au0L Se18 Au09 77.73(9)
C56 C55 C60 120.0
C56 C55 Se10 120.9(8)
C60 C55 Se10 118.8(8)
C55 C56 C57 120.0
C58 C57 C56 120.0
C59 C58 C57 120.0
C58 C59 C60 120.0
C59 C60 C55 120.0
C62 C61 C66 120.0
C62 C61 Se11 121.4(10)
C66 C61 Se11 117.9(10)
C62 C61 S11 121.4(10)
C66 C61 S11 117.9(10)
C63 C62 C61 120.0
C64 C63 C62 120.0
C63 C64 C65 120.0
C66 C65 C64 120.0
C65 C66 C61 120.0
C68 C67 C72 120.0
C68 C67 Se12 123.8(7)
C72 C67 Se12 116.1(7)
C68 C67 S12 123.8(7)
C72 C67 S12 116.1(7)
C67 C68 C69 120.0
C70 C69 C68 120.0
C71 C70 C69 120.0
C70 C71 C72 120.0
C71 C72 C67 120.0
C38 C37 C42 120.0
C38 C37 Se7 115.6(7)
C42 C37 Se7 124.2(7)
C39 C38 C37 120.0
C40 C39 C38 120.0
C39 C40 C41 120.0
C40 C41 C42 120.0
C41 C42 C37 120.0
C44 C43 C48 120.0
C44 C43 Se8 118.3(9)
C48 C43 Se8 121.4(9)
C44 C43 S8 118.3(9)
C48 C43 S8 121.4(9)
C43 C44 C45 120.0
C44 C45 C46 120.0
C47 C46 C45 120.0
C46 C47 C48 120.0
C47 C48 C43 120.0
C50 C49 C54 120.0
C50 C49 Se9 117.1(7)
C54 C49 Se9 122.9(7)
C50 C49 S9 117.1(7)
C54 C49 S9 122.9(7)
C51 C50 C49 120.0
C50 C51 C52 120.0
C51 C52 C53 120.0
C54 C53 C52 120.0
C53 C54 C49 120.0
C20 C19 C24 120.0
C20 C19 Se4 117.0(8)
C24 C19 Se4 122.7(8)
C19 C20 C21 120.0
C22 C21 C20 120.0
C21 C22 C23 120.0
C24 C23 C22 120.0
C23 C24 C19 120.0
C26 C25 C30 120.0
C26 C25 Se5 118.2(8)
C30 C25 Se5 121.5(8)
C26 C25 S5 118.2(8)
C30 C25 S5 121.5(8)
C27 C26 C25 120.0
C26 C27 C28 120.0
C29 C28 C27 120.0
C28 C29 C30 120.0
C29 C30 C25 120.0
C32 C31 C36 120.0
C32 C31 Se6 116.3(8)
C36 C31 Se6 123.7(8)
C31 C32 C33 120.0
C32 C33 C34 120.0
C35 C34 C33 120.0
C34 C35 C36 120.0
C35 C36 C31 120.0
C2 C1 C6 120.0
C2 C1 Se1 121.0(9)
C6 C1 Se1 119.0(9)
C1 C2 C3 120.0
C4 C3 C2 120.0
C3 C4 C5 120.0
C4 C5 C6 120.0
C5 C6 C1 120.0
C8 C7 C12 120.0
C8 C7 Se2 119.0(8)
C12 C7 Se2 120.8(8)
C8 C7 S2 119.0(8)
C12 C7 S2 120.8(8)
C7 C8 C9 120.0
C8 C9 C10 120.0
C11 C10 C9 120.0
C10 C11 C12 120.0
C11 C12 C7 120.0
C14 C13 C18 120.0
C14 C13 Se3 118.3(8)
C18 C13 Se3 121.7(8)
C14 C13 S3 118.3(8)
C18 C13 S3 121.7(8)
C13 C14 C15 120.0
C16 C15 C14 120.0
C15 C16 C17 120.0
C18 C17 C16 120.0
C17 C18 C13 120.0
C104 C103 C108 120.0
C104 C103 Se18 123.5(8)
C108 C103 Se18 116.5(8)
C104 C103 S18 123.5(8)
C108 C103 S18 116.5(8)
C105 C104 C103 120.0
C104 C105 C106 120.0
C107 C106 C105 120.0
C108 C107 C106 120.0
C107 C108 C103 120.0
C98 C97 C102 120.0
C98 C97 Se17 120.2(7)
C102 C97 Se17 119.7(7)
C98 C97 S17 120.2(7)
C102 C97 S17 119.7(7)
C99 C98 C97 120.0
C98 C99 C100 120.0
C99 C100 C101 120.0
C102 C101 C100 120.0
C101 C102 C97 120.0
C92 C91 C96 120.0
C92 C91 Se16 117.9(7)
C96 C91 Se16 122.1(7)
C91 C92 C93 120.0
C92 C93 C94 120.0
C95 C94 C93 120.0
C96 C95 C94 120.0
C95 C96 C91 120.0
C86 C85 C90 120.0
C86 C85 Se15 122.0(11)
C90 C85 Se15 117.7(11)
C86 C85 S15 122.0(11)
C90 C85 S15 117.7(11)
C87 C86 C85 120.0
C86 C87 C88 120.0
C89 C88 C87 120.0
C88 C89 C90 120.0
C89 C90 C85 120.0
C80 C79 C84 120.0
C80 C79 Se14 120.1(9)
C84 C79 Se14 119.7(9)
C80 C79 S14 120.1(9)
C84 C79 S14 119.7(9)
C81 C80 C79 120.0
C80 C81 C82 120.0
C81 C82 C83 120.0
C84 C83 C82 120.0
C83 C84 C79 120.0
C74 C73 C78 120.0
C74 C73 Se13 122.5(7)
C78 C73 Se13 117.5(7)
C73 C74 C75 120.0
C76 C75 C74 120.0
C75 C76 C77 120.0
C78 C77 C76 120.0
C77 C78 C73 120.0
C120 C121 C132 133(5)
C121 C120 C119 128(5)
C119 C118 N1 105(3)
C118 C119 C120 105(3)
C134 C131 C135 122(5)
C115 C116 C117 108(3)
N1 C114 C115 112(3)
C116 C115 C114 110(3)
C133 N1 C114 110(3)
C133 N1 C118 114(4)
C114 N1 C118 102(3)
C133 N1 C109 120(3)
C114 N1 C109 101(4)
C118 N1 C109 108(3)
N1 C109 C123 140(4)
C110 C123 C109 127(4)
C131 C134 C140 120(5)
C137 C136 C135 105(5)
C136 C135 C131 92(4)
C140 C133 N1 109(4)
C133 C140 C134 108(5)

loop_
_geom_bond_atom_site_label_1
_geom_bond_atom_site_label_2
_geom_bond_distance
Au01 Au02 2.7525(16)
Au01 Au0D 2.7557(14)
Au01 Au06 2.7703(15)
Au01 Au03 2.7752(15)
Au01 Au04 2.7754(14)
Au01 Au09 2.7850(13)
Au01 Au0A 2.7867(14)
Au01 Au07 2.7881(15)
Au01 Au05 2.7891(14)
Au01 Au0C 2.7903(14)
Au01 Au0B 2.8013(14)
Au01 Au08 2.8094(14)
Au02 Se9 2.484(3)
Au02 S9 2.484(3)
Au02 Au08 2.8408(16)
Au02 Au0B 2.8958(15)
Au02 Au03 2.9216(14)
Au02 Au04 2.9880(17)
Au02 Au05 3.0022(15)
Au02 Au0F 3.1090(18)
Au02 Au0I 3.1524(18)
Au02 Au0P 3.2254(16)
Au03 Se13 2.492(3)
Au03 Au09 2.8060(15)
Au03 Au08 2.8856(15)
Au03 Au05 2.9614(16)
Au03 Au0A 2.9995(17)
Au03 Au0H 3.0131(15)
Au03 Au0G 3.1031(15)
Au03 Au0F 3.1931(15)
Au04 Se3 2.496(3)
Au04 S3 2.496(3)
Au04 Au05 2.8360(15)
Au04 Au0B 2.8609(16)
Au04 Au07 2.9331(17)
Au04 Au0C 2.9690(16)
Au04 Au0J 2.9693(16)
Au04 Au0I 3.1993(18)
Au04 Au0M 3.2528(16)
Au05 Se4 2.513(3)
Au05 Au0C 2.8790(17)
Au05 Au09 2.9392(16)
Au05 Au0J 3.0745(17)
Au05 Au0H 3.1089(16)
Au05 Au0I 3.2205(17)
Au06 Se12 2.501(3)
Au06 S12 2.501(3)
Au06 Au0C 2.8312(17)
Au06 Au07 2.9196(15)
Au06 Au0A 2.9364(17)
Au06 Au0D 2.9509(15)
Au06 Au09 2.9805(15)
Au06 Au0L 3.0580(15)
Au06 Au0E 3.0704(18)
Au06 Au0K 3.1151(17)
Au07 Se16 2.494(3)
Au07 Au0B 2.8174(16)
Au07 Au0D 2.9161(17)
Au07 Au0C 3.0375(15)
Au07 Au0M 3.0843(15)
Au07 Au0N 3.1004(16)
Au07 Au0E 3.1239(15)
Au08 Se10 2.541(3)
Au08 Au0A 2.8703(16)
Au08 Au0D 2.9581(17)
Au08 Au0P 3.0265(16)
Au08 Au0F 3.0680(17)
Au08 Au0B 3.1625(17)
Au08 Au0O 3.1724(18)
Au09 Se18 2.495(3)
Au09 S18 2.495(3)
Au09 Au0C 2.9007(16)
Au09 Au0A 2.9722(16)
Au09 Au0L 3.0778(17)
Au09 Au0G 3.1384(17)
Au09 Au0H 3.1401(17)
Au0A Se6 2.483(3)
Au0A Au0D 2.8118(15)
Au0A Au0K 3.1238(18)
Au0A Au0O 3.1817(16)
Au0A Au0G 3.1990(16)
Au0B Se15 2.544(3)
Au0B S15 2.544(3)
Au0B Au0D 2.9913(16)
Au0B Au0P 3.0347(17)
Au0B Au0M 3.0938(18)
Au0B Au0N 3.2287(17)
Au0C Se7 2.497(3)
Au0C Au0L 3.0789(16)
Au0C Au0J 3.1408(17)
Au0C Au0E 3.1754(17)
Au0D Se1 2.518(3)
Au0D Au0O 3.0022(17)
Au0D Au0N 3.1065(17)
Au0D Au0K 3.2683(17)
Au0E Se17 2.408(3)
Au0E S17 2.408(3)
Au0E Se16 2.415(3)
Au0F Se14 2.411(3)
Au0F S14 2.411(3)
Au0F Se13 2.422(3)
Au0G Se5 2.411(3)
Au0G S5 2.411(3)
Au0G Se6 2.416(3)
Au0H Se5 2.413(3)
Au0H S5 2.413(3)
Au0H Se4 2.421(3)
Au0I Se8 2.414(3)
Au0I S8 2.414(3)
Au0I Se9 2.423(3)
Au0I S9 2.423(3)
Au0J Se8 2.401(3)
Au0J S8 2.401(3)
Au0J Se7 2.419(3)
Au0K Se11 2.399(3)
Au0K S11 2.399(3)
Au0K Se12 2.418(3)
Au0K S12 2.418(3)
Au0L Se17 2.408(3)
Au0L S17 2.408(3)
Au0L Se18 2.409(3)
Au0L S18 2.409(3)
Au0M Se3 2.399(3)
Au0M S3 2.399(3)
Au0M Se2 2.407(3)
Au0M S2 2.407(3)
Au0N Se2 2.407(3)
Au0N S2 2.407(3)
Au0N Se1 2.417(3)
Au0O Se11 2.396(4)
Au0O S11 2.396(4)
Au0O Se10 2.421(3)
Au0P Se14 2.399(4)
Au0P S14 2.399(4)
Au0P Se15 2.413(4)
Au0P S15 2.413(4)
Se10 C55 1.923(12)
Se7 C37 1.907(10)
Se6 C31 1.923(11)
Se4 C19 1.901(9)
Se1 C1 1.940(12)
Se16 C91 1.924(9)
Se13 C73 1.899(9)
S2 C7 1.959(10)
Se2 C7 1.959(10)
S3 C13 1.920(12)
Se3 C13 1.920(12)
S5 C25 1.946(10)
Se5 C25 1.946(10)
S8 C43 1.985(12)
Se8 C43 1.985(12)
S9 C49 1.922(10)
Se9 C49 1.922(10)
S11 C61 1.967(13)
Se11 C61 1.967(13)
S12 C67 1.913(10)
Se12 C67 1.913(10)
S14 C79 1.911(10)
Se14 C79 1.911(10)
S15 C85 1.898(14)
Se15 C85 1.898(14)
S17 C97 1.925(10)
Se17 C97 1.925(10)
S18 C103 1.912(10)
Se18 C103 1.912(10)
C55 C56 1.3900
C55 C60 1.3900
C56 C57 1.3900
C57 C58 1.3900
C58 C59 1.3900
C59 C60 1.3900
C61 C62 1.3900
C61 C66 1.3900
C62 C63 1.3900
C63 C64 1.3900
C64 C65 1.3900
C65 C66 1.3900
C67 C68 1.3900
C67 C72 1.3900
C68 C69 1.3900
C69 C70 1.3900
C70 C71 1.3900
C71 C72 1.3900
C37 C38 1.3900
C37 C42 1.3900
C38 C39 1.3900
C39 C40 1.3900
C40 C41 1.3900
C41 C42 1.3900
C43 C44 1.3900
C43 C48 1.3900
C44 C45 1.3900
C45 C46 1.3900
C46 C47 1.3900
C47 C48 1.3900
C49 C50 1.3900
C49 C54 1.3900
C50 C51 1.3900
C51 C52 1.3900
C52 C53 1.3900
C53 C54 1.3900
C19 C20 1.3900
C19 C24 1.3900
C20 C21 1.3900
C21 C22 1.3900
C22 C23 1.3900
C23 C24 1.3900
C25 C26 1.3900
C25 C30 1.3900
C26 C27 1.3900
C27 C28 1.3900
C28 C29 1.3900
C29 C30 1.3900
C31 C32 1.3900
C31 C36 1.3900
C32 C33 1.3900
C33 C34 1.3900
C34 C35 1.3900
C35 C36 1.3900
C1 C2 1.3900
C1 C6 1.3900
C2 C3 1.3900
C3 C4 1.3900
C4 C5 1.3900
C5 C6 1.3900
C7 C8 1.3900
C7 C12 1.3900
C8 C9 1.3900
C9 C10 1.3900
C10 C11 1.3900
C11 C12 1.3900
C13 C14 1.3900
C13 C18 1.3900
C14 C15 1.3900
C15 C16 1.3900
C16 C17 1.3900
C17 C18 1.3900
C103 C104 1.3900
C103 C108 1.3900
C104 C105 1.3900
C105 C106 1.3900
C106 C107 1.3900
C107 C108 1.3900
C97 C98 1.3900
C97 C102 1.3900
C98 C99 1.3900
C99 C100 1.3900
C100 C101 1.3900
C101 C102 1.3900
C91 C92 1.3900
C91 C96 1.3900
C92 C93 1.3900
C93 C94 1.3900
C94 C95 1.3900
C95 C96 1.3900
C85 C86 1.3900
C85 C90 1.3900
C86 C87 1.3900
C87 C88 1.3900
C88 C89 1.3900
C89 C90 1.3900
C79 C80 1.3900
C79 C84 1.3900
C80 C81 1.3900
C81 C82 1.3900
C82 C83 1.3900
C83 C84 1.3900
C73 C74 1.3900
C73 C78 1.3900
C74 C75 1.3900
C75 C76 1.3900
C76 C77 1.3900
C77 C78 1.3900
C121 C120 1.50(8)
C121 C132 1.56(6)
C120 C119 1.67(6)
C118 C119 1.49(5)
C118 N1 1.60(5)
C131 C134 1.36(8)
C131 C135 1.85(8)
C116 C115 1.55(5)
C116 C117 1.61(5)
C114 N1 1.50(5)
C114 C115 1.63(5)
C110 C123 1.82(8)
N1 C133 1.46(6)
N1 C109 1.67(6)
C109 C123 1.83(8)
C134 C140 1.69(9)
C137 C136 1.52(8)
C136 C135 1.62(7)
C133 C140 1.32(9)
